data_7708602
loop_
_publ_author_name
'Bezzubov, Stanislav'
'Ermolov, Kirill'
'Gorbunov, Alexander'
'Kalle, Paulina'
'Lentin, Ivan'
'Latyshev, Gennadij'
'Kovalev, Vladimir'
'Vatsouro, Ivan'

_publ_section_title
;
 Inherently dinuclear iridium(III) meso architectures accessed by
 cyclometalation of calix[4]arene-based bis(aryltriazoles)
;
_journal_name_full 'Dalton Transactions'
_journal_paper_doi 10.1039/D1DT03579G
_journal_year 2021
_chemical_formula_moiety 'C160 H184 Ir2 N16 O8, 2(Cl), 3.7(H2 O), 5.4(C2 H6 O)'
_chemical_formula_sum 'C170.8 H223.8 Cl2 Ir2 N16 O17.1'
_chemical_formula_weight 3229.94
_space_group_crystal_system monoclinic
_space_group_IT_number 14
_space_group_name_Hall '-P 2ybc'
_space_group_name_H-M_alt 'P 1 21/c 1'
_atom_sites_solution_hydrogens mixed
_audit_creation_date 2020-11-18
_audit_creation_method
;
Olex2 1.2
(compiled 2018.05.29 svn.r3508 for OlexSys, GUI svn.r5506)
;
_audit_update_record
;
2020-11-18 deposited with the CCDC.	2021-10-27 downloaded from the CCDC.
;
_cell_angle_alpha 90
_cell_angle_beta 102.2470(10)
_cell_angle_gamma 90
_cell_formula_units_Z 2
_cell_length_a 24.3502(10)
_cell_length_b 18.8077(8)
_cell_length_c 20.2321(7)
_cell_measurement_reflns_used 9957
_cell_measurement_temperature 150.0
_cell_measurement_theta_max 25.03
_cell_measurement_theta_min 2.33
_cell_volume 9054.9(6)
_computing_cell_refinement 'SAINT V8.40A (?, 2016)'
_computing_data_collection 'APEX3 v.2017.3_0 (Bruker AXS, 2017)'
_computing_data_reduction 'SAINT V8.40A (?, 2016)'
_computing_molecular_graphics 'Olex2 (Dolomanov et al., 2009)'
_computing_publication_material 'Olex2 (Dolomanov et al., 2009)'
_computing_structure_refinement 'ShelXL (Sheldrick, 2015)'
_computing_structure_solution 'SHELXT 2018/2 (Sheldrick, 2018)'
_diffrn_ambient_temperature 150.0
_diffrn_detector 'PHOTON III area detector'
_diffrn_detector_area_resol_mean 10.4
_diffrn_detector_type 'mixed mode'
_diffrn_measured_fraction_theta_full 0.997
_diffrn_measured_fraction_theta_max 0.997
_diffrn_measurement_device '3-circle diffractometer'
_diffrn_measurement_device_type 'Bruker D8 Venture'
_diffrn_measurement_method '\w scan'
_diffrn_radiation_monochromator 'mirror optics'
_diffrn_radiation_probe x-ray
_diffrn_radiation_type MoK\a
_diffrn_radiation_wavelength 0.71073
_diffrn_reflns_av_R_equivalents 0.1474
_diffrn_reflns_av_unetI/netI 0.1404
_diffrn_reflns_Laue_measured_fraction_full 0.997
_diffrn_reflns_Laue_measured_fraction_max 0.997
_diffrn_reflns_limit_h_max 26
_diffrn_reflns_limit_h_min -28
_diffrn_reflns_limit_k_max 22
_diffrn_reflns_limit_k_min -22
_diffrn_reflns_limit_l_max 24
_diffrn_reflns_limit_l_min -24
_diffrn_reflns_number 78627
_diffrn_reflns_point_group_measured_fraction_full 0.997
_diffrn_reflns_point_group_measured_fraction_max 0.997
_diffrn_reflns_theta_full 25.040
_diffrn_reflns_theta_max 25.040
_diffrn_reflns_theta_min 2.025
_diffrn_source 'microfocus sealed X-ray tube'
_diffrn_source_type 'Incoatec I\ms 3.0'
_diffrn_standards_number 0
_exptl_absorpt_coefficient_mu 1.558
_exptl_absorpt_correction_T_max 0.7452
_exptl_absorpt_correction_T_min 0.5347
_exptl_absorpt_correction_type multi-scan
_exptl_absorpt_process_details
'SADABS-2016/2 (Bruker,2016/2) was used for absorption correction. wR2(int) was 0.1101 before and 0.0693 after correction. The Ratio of minimum to maximum transmission is 0.7175. The \l/2 correction factor is Not present.'
_exptl_crystal_colour yellow
_exptl_crystal_colour_primary yellow
_exptl_crystal_density_diffrn 1.185
_exptl_crystal_description plate
_exptl_crystal_F_000 3371
_exptl_crystal_preparation Luminescent
_exptl_crystal_recrystallization_method 'Re-crystallisation from solvent: CH2Cl2, C2H5OH, H2O'
_exptl_crystal_size_max 0.12
_exptl_crystal_size_mid 0.08
_exptl_crystal_size_min 0.01
_refine_diff_density_max 1.601
_refine_diff_density_min -1.441
_refine_diff_density_rms 0.121
_refine_ls_extinction_method none
_refine_ls_goodness_of_fit_ref 0.963
_refine_ls_hydrogen_treatment constr
_refine_ls_matrix_type full
_refine_ls_number_parameters 965
_refine_ls_number_reflns 15966
_refine_ls_number_restraints 61
_refine_ls_restrained_S_all 0.966
_refine_ls_R_factor_all 0.1408
_refine_ls_R_factor_gt 0.0625
_refine_ls_shift/su_max 0.001
_refine_ls_shift/su_mean 0.000
_refine_ls_structure_factor_coef Fsqd
_refine_ls_weighting_details 'w=1/[\s^2^(Fo^2^)+(0.0937P)^2^] where P=(Fo^2^+2Fc^2^)/3'
_refine_ls_weighting_scheme calc
_refine_ls_wR_factor_gt 0.1465
_refine_ls_wR_factor_ref 0.1799
_reflns_Friedel_coverage 0.000
_reflns_number_gt 8695
_reflns_number_total 15966
_reflns_threshold_expression 'I > 2\s(I)'
_cod_data_source_file d1dt03579g2.cif
_cod_data_source_block v860de
_cod_original_formula_sum 'C170.80 H223.80 Cl2 Ir2 N16 O17.10'
_cod_database_code 7708602
_shelx_shelxl_version_number 2014/7
_shelx_space_group_comment
;
The symmetry employed for this shelxl refinement is uniquely defined
by the following loop, which should always be used as a source of
symmetry information in preference to the above space-group names.
They are only intended as comments.
;
_shelx_estimated_absorpt_t_max 0.985
_shelx_estimated_absorpt_t_min 0.835
_olex2_refinement_description
;
1. Fixed Uiso
 At 1.2 times of:
  All C(H) groups, All C(H,H) groups
 At 1.5 times of:
  All C(H,H,H) groups, All O(H) groups, All O(H,H) groups
2. Restrained distances
 C1A-C19
 2.55 with sigma of 0.02
 C16-C17
 2.55 with sigma of 0.02
 C18-C1A
 2.55 with sigma of 0.02
 O02P-C02I
 1.46 with sigma of 0.02
 C3-C1AA
 1.54 with sigma of 0.02
 C02S-C02I
 1.54 with sigma of 0.02
 O3-C1AA
 1.46 with sigma of 0.02
 O3-C3
 2.5 with sigma of 0.02
 C1E-C6
 2.55 with sigma of 0.02
 O004-C5 \\sim O004-C0
 with sigma of 0.02
 N00D-C7 \\sim N00D-C4
 with sigma of 0.02
 C5-C4 \\sim C7-C0
 with sigma of 0.02
 O003-C8 \\sim O003-C12
 with sigma of 0.02
 C9-C10 \\sim C14-C13
 with sigma of 0.02
 C9-C12 \\sim C8-C13
 with sigma of 0.02
 C9-C14 \\sim C13-C10
 with sigma of 0.02
 C18-C01P \\sim C15-C01P \\sim C19-C01P \\sim C16-C01P \\sim C17-C01P \\sim
C1A-C01P
 with sigma of 0.02
 C22-C028 \\sim C1D-C028 \\sim C21-C028 \\sim C1C-C028 \\sim C1B-C028 \\sim
C20-C028
 with sigma of 0.02
 C24-C026 \\sim C6A-C026 \\sim C25-C026 \\sim C1E-C026 \\sim C23-C026 \\sim
C6-C026
 with sigma of 0.02
3. Uiso/Uaniso restraints and constraints
Uanis(C14) = Uanis(C10) = Uanis(C13) = Uanis(C9) = Uanis(C8) = Uanis(C12)
Uanis(C18) = Uanis(C15) = Uanis(C19) = Uanis(C16) = Uanis(C17) = Uanis(C1A)
Uanis(C1D) = Uanis(C22) = Uanis(C20) = Uanis(C1B) = Uanis(C1C) = Uanis(C21)
Uanis(O1) = Uanis(C0AA) = Uanis(C11)
Uanis(O3) = Uanis(C1AA) = Uanis(C3)
Uanis(C02S) = Uanis(C02I) = Uanis(O02P)
Uanis(C4) = Uanis(C7)
Uanis(C25) = Uanis(C1E) = Uanis(C23) = Uanis(C6) = Uanis(C24) = Uanis(C6A)
4. Others
 Fixed Sof: C0(0.75) H0A(0.75) H0B(0.75) O01Z(0.85) H01R(0.85) H01S(0.85)
 C4(0.25) H4A(0.25) H4B(0.25) C17(0.5) H17A(0.5) H17B(0.5) H17C(0.5) C10(0.65)
 H10A(0.65) H10B(0.65) H10C(0.65) C15(0.5) H15A(0.5) H15B(0.5) H15C(0.5)
 C8(0.65) H8A(0.65) H8B(0.65) C02I(0.85) H02S(0.85) H02T(0.85) C22(0.5)
 H22A(0.5) H22B(0.5) H22C(0.5) C9(0.35) H9A(0.35) H9B(0.35) C16(0.5) H16A(0.5)
 H16B(0.5) H16C(0.5) O02P(0.85) H02U(0.85) C21(0.5) H21A(0.5) H21B(0.5)
 H21C(0.5) C20(0.5) H20A(0.5) H20B(0.5) H20C(0.5) C02S(0.85) H02V(0.85)
 H02W(0.85) H02X(0.85) O1(0.45) H1(0.45) C0AA(0.45) H0AA(0.45) H0AB(0.45)
 C11(0.45) H11A(0.45) H11B(0.45) H11C(0.45) C1AA(0.4) H1AD(0.4) H1AE(0.4)
 O3(0.4) H3(0.4) C3(0.4) H3A(0.4) H3B(0.4) H3C(0.4) C5(0.25) H5A(0.25)
 H5B(0.25) C7(0.75) H7A(0.75) H7B(0.75) C12(0.35) H12A(0.35) H12B(0.35)
 C13(0.65) H13A(0.65) H13B(0.65) C14(0.35) H14A(0.35) H14B(0.35) H14C(0.35)
 C18(0.5) H18A(0.5) H18B(0.5) H18C(0.5) C19(0.5) H19A(0.5) H19B(0.5) H19C(0.5)
 C1A(0.5) H1AA(0.5) H1AB(0.5) H1AC(0.5) C1B(0.5) H1BA(0.5) H1BB(0.5) H1BC(0.5)
 C1C(0.5) H1CA(0.5) H1CB(0.5) H1CC(0.5) C1D(0.5) H1DA(0.5) H1DB(0.5) H1DC(0.5)
 C6(0.6) H6A(0.6) H6B(0.6) H6C(0.6) C1E(0.6) H1EA(0.6) H1EB(0.6) H1EC(0.6)
 C6A(0.6) H6AA(0.6) H6AB(0.6) H6AC(0.6) C25(0.4) H25A(0.4) H25B(0.4) H25C(0.4)
 C24(0.4) H24A(0.4) H24B(0.4) H24C(0.4) C23(0.4) H23A(0.4) H23B(0.4) H23C(0.4)
5.a Riding coordinates:
 O00J(H00G,H00H), O012(H012), O01Z(H01R,H01S), O02P(H02U), O1(H1), O3(H3)
5.b Secondary CH2 refined with riding coordinates:
 C00I(H00A,H00B), C00N(H00C,H00D), C00R(H00E,H00F), C019(H01A,H01B), C01A(H01C,
 H01D), C01R(H01H,H01L), C0(H0A,H0B), C4(H4A,H4B), C029(H02A,H02B), C02A(H02C,
 H02D), C02B(H02N,H02O), C8(H8A,H8B), C02I(H02S,H02T), C9(H9A,H9B), C0AA(H0AA,
 H0AB), C1AA(H1AD,H1AE), C5(H5A,H5B), C7(H7A,H7B), C12(H12A,H12B), C13(H13A,
 H13B)
5.c Aromatic/amide H refined with riding coordinates:
 C00T(H00T), C00U(H00U), C00W(H00W), C00X(H00X), C010(H010), C011(H011),
 C013(H013), C015(H015), C017(H017), C01B(H01E), C01D(H01F), C01G(H01G),
 C01I(H01I), C01J(H01J), C01K(H01K), C01N(H01N), C01Q(H01Q), C01U(H01U),
 C01V(H01V), C01W(H01W), C020(H020), C021(H021), C023(H023), C024(H024),
 C025(H025), C027(H027)
5.d Idealised Me refined as rotating group:
 C01T(H01M,H01O,H01P), C17(H17A,H17B,H17C), C02D(H02E,H02F,H02G), C02E(H02H,
 H02I,H02J), C10(H10A,H10B,H10C), C15(H15A,H15B,H15C), C22(H22A,H22B,H22C),
 C02K(H02K,H02L,H02M), C02L(H02P,H02Q,H02R), C16(H16A,H16B,H16C), C21(H21A,H21B,
 H21C), C20(H20A,H20B,H20C), C02S(H02V,H02W,H02X), C11(H11A,H11B,H11C), C3(H3A,
 H3B,H3C), C14(H14A,H14B,H14C), C18(H18A,H18B,H18C), C19(H19A,H19B,H19C),
 C1A(H1AA,H1AB,H1AC), C1B(H1BA,H1BB,H1BC), C1C(H1CA,H1CB,H1CC), C1D(H1DA,H1DB,
 H1DC), C6(H6A,H6B,H6C), C1E(H1EA,H1EB,H1EC), C6A(H6AA,H6AB,H6AC), C25(H25A,
 H25B,H25C), C24(H24A,H24B,H24C), C23(H23A,H23B,H23C)
;
_smtbx_masks_void_probe_radius 1.2
_smtbx_masks_void_truncation_radius 1.2
_olex2_submission_special_instructions 'No special instructions were received'

loop_
_space_group_symop_operation_xyz
'x, y, z'
'-x, y+1/2, -z+1/2'
'-x, -y, -z'
'x, -y-1/2, z-1/2'

loop_
_atom_site_label
_atom_site_type_symbol
_atom_site_fract_x
_atom_site_fract_y
_atom_site_fract_z
_atom_site_U_iso_or_equiv
_atom_site_adp_type
_atom_site_occupancy
_atom_site_site_symmetry_order
_atom_site_calc_flag
_atom_site_refinement_flags_posn
_atom_site_refinement_flags_adp
_atom_site_refinement_flags_occupancy
_atom_site_disorder_assembly
_atom_site_disorder_group
Ir1 Ir 0.46357(2) 0.67503(2) 0.62923(2) 0.03653(13) Uani 1 1 d . . . . .
Cl02 Cl 0.70407(15) 1.15132(19) 0.68282(15) 0.0972(10) Uani 1 1 d . . . . .
O003 O 0.7277(2) 0.5394(3) 0.5874(3) 0.0445(14) Uani 1 1 d D . . . .
O004 O 0.7852(2) 0.4678(3) 0.4559(3) 0.0464(15) Uani 1 1 d D . . . .
O005 O 0.7304(2) 0.7054(3) 0.6109(3) 0.0395(14) Uani 1 1 d . . . . .
N2 N 0.6072(3) 0.3793(4) 0.3615(3) 0.0378(17) Uani 1 1 d . . . . .
N3 N 0.4224(3) 0.7668(4) 0.5829(4) 0.0436(18) Uani 1 1 d . . . . .
O008 O 0.8117(2) 0.6364(3) 0.5008(3) 0.0474(15) Uani 1 1 d . . . . .
N009 N 0.5690(3) 0.7302(4) 0.5871(3) 0.0395(17) Uani 1 1 d . . . . .
N1 N 0.5384(3) 0.7229(3) 0.6325(3) 0.0382(16) Uani 1 1 d . . . . .
N00B N 0.6142(3) 0.7661(3) 0.6187(4) 0.0393(17) Uani 1 1 d . . . . .
N4 N 0.4434(3) 0.6489(4) 0.5243(3) 0.0370(17) Uani 1 1 d . . . . .
N00D N 0.6862(3) 0.4159(5) 0.3538(4) 0.050(2) Uani 1 1 d D . . . .
N00E N 0.6601(3) 0.3603(4) 0.3745(3) 0.0469(19) Uani 1 1 d . . . . .
C00F C 0.5628(3) 0.7531(4) 0.6924(4) 0.036(2) Uani 1 1 d . . . . .
C00G C 0.8313(4) 0.7127(4) 0.6553(4) 0.041(2) Uani 1 1 d . . . . .
C2 C 0.5023(3) 0.4170(4) 0.3296(4) 0.036(2) Uani 1 1 d . . . . .
C00I C 0.7149(3) 0.7783(4) 0.6164(5) 0.046(2) Uani 1 1 d . . . . .
H00A H 0.7404 0.8091 0.5967 0.055 Uiso 1 1 calc R . . . .
H00B H 0.7193 0.7910 0.6647 0.055 Uiso 1 1 calc R . . . .
O00J O 0.6938(3) 0.9181(4) 0.7285(4) 0.087(2) Uani 1 1 d . . . A 2
H00G H 0.6719 0.9389 0.6944 0.130 Uiso 1 1 d R . . A 2
H00H H 0.7287 0.9244 0.7260 0.130 Uiso 1 1 d R . . A 2
C1 C 0.4796(3) 0.7101(4) 0.7248(4) 0.043(2) Uani 1 1 d . . . . .
C00L C 0.7782(3) 0.6869(4) 0.6592(4) 0.037(2) Uani 1 1 d . . . . .
C00M C 0.7303(3) 0.4940(5) 0.6414(4) 0.039(2) Uani 1 1 d . . . . .
C00N C 0.6547(3) 0.7913(5) 0.5798(5) 0.046(2) Uani 1 1 d . . . . .
H00C H 0.6490 0.8429 0.5711 0.056 Uiso 1 1 calc R . . . .
H00D H 0.6477 0.7667 0.5355 0.056 Uiso 1 1 calc R . . . .
C00O C 0.7246(3) 0.5226(4) 0.7028(4) 0.040(2) Uani 1 1 d . . . . .
C00P C 0.8833(3) 0.7139(5) 0.5600(4) 0.044(2) Uani 1 1 d . . . . .
C00Q C 0.3963(4) 0.7600(5) 0.5182(4) 0.042(2) Uani 1 1 d . . . . .
C00R C 0.8405(4) 0.7523(5) 0.5924(4) 0.050(2) Uani 1 1 d . . . . .
H00E H 0.8044 0.7560 0.5592 0.059 Uiso 1 1 calc R . . . .
H00F H 0.8540 0.8011 0.6052 0.059 Uiso 1 1 calc R . . . .
C00S C 0.4059(3) 0.6939(4) 0.4861(4) 0.037(2) Uani 1 1 d . . . . .
C00T C 0.4591(3) 0.5921(4) 0.4955(4) 0.041(2) Uani 1 1 d . . . . .
H00T H 0.4860 0.5615 0.5225 0.049 Uiso 1 1 calc R . . . .
C00U C 0.7450(3) 0.3787(5) 0.6908(4) 0.041(2) Uani 1 1 d . . . . .
H00U H 0.7512 0.3293 0.6863 0.049 Uiso 1 1 calc R . . . .
C00V C 0.7391(3) 0.4047(5) 0.7533(4) 0.040(2) Uani 1 1 d . . . . .
C00W C 0.4391(4) 0.5737(5) 0.4285(4) 0.044(2) Uani 1 1 d . . . . .
H00W H 0.4532 0.5333 0.4093 0.053 Uiso 1 1 calc R . . . .
C00X C 0.4277(4) 0.4980(5) 0.2764(4) 0.048(2) Uani 1 1 d . . . . .
H00X H 0.3887 0.5074 0.2618 0.057 Uiso 1 1 calc R . . . .
C00Y C 0.9079(3) 0.6137(5) 0.4956(4) 0.039(2) Uani 1 1 d . . . . .
C00Z C 0.7419(3) 0.4225(5) 0.6345(4) 0.041(2) Uani 1 1 d . . . . .
C010 C 0.3819(3) 0.6769(5) 0.4187(4) 0.044(2) Uani 1 1 d . . . . .
H010 H 0.3544 0.7074 0.3928 0.053 Uiso 1 1 calc R . . . .
C011 C 0.7295(3) 0.4760(5) 0.7581(4) 0.040(2) Uani 1 1 d . . . . .
H011 H 0.7261 0.4948 0.8006 0.048 Uiso 1 1 calc R . . . .
O012 O 0.6385(4) 1.0153(5) 0.6309(4) 0.113(3) Uani 1 1 d . . . . .
H012 H 0.6534 1.0523 0.6499 0.170 Uiso 1 1 d R . . . .
C013 C 0.8175(4) 0.6320(5) 0.7638(4) 0.047(2) Uani 1 1 d . . . . .
H013 H 0.8135 0.6018 0.8001 0.056 Uiso 1 1 calc R . . . .
C014 C 0.8278(3) 0.4598(5) 0.5141(4) 0.040(2) Uani 1 1 d . . . . .
C015 C 0.9208(3) 0.4809(5) 0.5748(4) 0.043(2) Uani 1 1 d . . . . .
H015 H 0.9563 0.5030 0.5777 0.051 Uiso 1 1 calc R . . . .
C016 C 0.5320(3) 0.7471(4) 0.7471(4) 0.041(2) Uani 1 1 d . . . . .
C017 C 0.9631(3) 0.6363(5) 0.5119(4) 0.044(2) Uani 1 1 d . . . . .
H017 H 0.9907 0.6087 0.4967 0.052 Uiso 1 1 calc R . . . .
C018 C 0.8689(3) 0.6632(5) 0.7659(4) 0.044(2) Uani 1 1 d . . . . .
C019 C 0.7169(3) 0.6022(4) 0.7112(4) 0.044(2) Uani 1 1 d . . . . .
H01A H 0.7050 0.6112 0.7543 0.053 Uiso 1 1 calc R . . . .
H01B H 0.6870 0.6198 0.6739 0.053 Uiso 1 1 calc R . . . .
C01A C 0.7573(3) 0.3959(5) 0.5700(4) 0.044(2) Uani 1 1 d . . . . .
H01C H 0.7558 0.3433 0.5686 0.053 Uiso 1 1 calc R . . . .
H01D H 0.7301 0.4144 0.5302 0.053 Uiso 1 1 calc R . . . .
C01B C 0.4201(4) 0.8290(5) 0.6143(5) 0.052(2) Uani 1 1 d . . . . .
H01E H 0.4387 0.8329 0.6604 0.063 Uiso 1 1 calc R . . . .
C01C C 0.8796(3) 0.4917(4) 0.5173(4) 0.038(2) Uani 1 1 d . . . . .
C01D C 0.3980(4) 0.6163(5) 0.3903(4) 0.044(2) Uani 1 1 d . . . . .
H01F H 0.3811 0.6037 0.3451 0.052 Uiso 1 1 calc R . . . .
C01E C 0.8158(3) 0.4209(4) 0.5677(4) 0.038(2) Uani 1 1 d . . . . .
C01F C 0.5980(4) 0.4456(5) 0.3340(4) 0.040(2) Uani 1 1 d . . . . .
C01G C 0.6128(4) 0.7818(5) 0.6846(4) 0.047(2) Uani 1 1 d . . . . .
H01G H 0.6400 0.8067 0.7171 0.057 Uiso 1 1 calc R . . . .
C01H C 0.5406(3) 0.4686(5) 0.3157(4) 0.042(2) Uani 1 1 d . . . . .
C01I C 0.8756(4) 0.7017(5) 0.7095(4) 0.045(2) Uani 1 1 d . . . . .
H01I H 0.9114 0.7208 0.7082 0.055 Uiso 1 1 calc R . . . .
C01J C 0.4481(4) 0.7020(4) 0.7740(4) 0.045(2) Uani 1 1 d . . . . .
H01J H 0.4128 0.6785 0.7623 0.054 Uiso 1 1 calc R . . . .
C01K C 0.8595(4) 0.4109(4) 0.6235(4) 0.044(2) Uani 1 1 d . . . . .
H01K H 0.8524 0.3832 0.6601 0.052 Uiso 1 1 calc R . . . .
C01L C 0.8676(3) 0.6554(5) 0.5179(4) 0.042(2) Uani 1 1 d . . . . .
C01M C 0.7424(4) 0.3531(5) 0.8128(5) 0.054(3) Uani 1 1 d . . . . .
C01N C 0.4455(3) 0.4340(4) 0.3074(4) 0.037(2) Uani 1 1 d . . . . .
H01N H 0.4181 0.4003 0.3139 0.044 Uiso 1 1 calc R . . . .
C01O C 0.9804(3) 0.6974(5) 0.5495(5) 0.047(2) Uani 1 1 d . . . . .
C01P C 0.9162(4) 0.6602(5) 0.8299(5) 0.061(3) Uani 1 1 d D . . . .
C01Q C 0.5234(4) 0.5330(5) 0.2853(4) 0.053(2) Uani 1 1 d . . . . .
H01Q H 0.5503 0.5667 0.2772 0.064 Uiso 1 1 calc R . . . .
C01R C 0.8924(4) 0.5421(5) 0.4649(4) 0.046(2) Uani 1 1 d . . . . .
H01H H 0.9238 0.5231 0.4461 0.055 Uiso 1 1 calc R . . . .
H01L H 0.8590 0.5465 0.4274 0.055 Uiso 1 1 calc R . . . .
C01S C 0.9128(4) 0.4394(5) 0.6286(4) 0.044(2) Uani 1 1 d . . . . .
C01T C 0.6862(4) 0.3102(5) 0.7992(5) 0.064(3) Uani 1 1 d . . . . .
H01M H 0.6545 0.3430 0.7963 0.096 Uiso 1 1 calc GR . . . .
H01O H 0.6866 0.2765 0.8362 0.096 Uiso 1 1 calc GR . . . .
H01P H 0.6822 0.2841 0.7565 0.096 Uiso 1 1 calc GR . . . .
C01U C 0.5494(4) 0.7729(5) 0.8117(4) 0.048(2) Uani 1 1 d . . . . .
H01U H 0.5841 0.7977 0.8242 0.058 Uiso 1 1 calc R . . . .
C01V C 0.3918(5) 0.8882(5) 0.5827(6) 0.068(3) Uani 1 1 d . . . . .
H01V H 0.3918 0.9319 0.6063 0.082 Uiso 1 1 calc R . . . .
C01W C 0.9391(3) 0.7348(5) 0.5754(4) 0.044(2) Uani 1 1 d . . . . .
H01W H 0.9498 0.7749 0.6037 0.053 Uiso 1 1 calc R . . . .
C01X C 0.7712(3) 0.6423(4) 0.7112(4) 0.038(2) Uani 1 1 d . . . . .
C0 C 0.7829(5) 0.4018(6) 0.4158(5) 0.037(3) Uani 0.75 1 d D . P B 1
H0A H 0.7674 0.3625 0.4388 0.044 Uiso 0.75 1 calc R . P B 1
H0B H 0.8212 0.3883 0.4109 0.044 Uiso 0.75 1 calc R . P B 1
O01Z O 0.6974(5) 0.9504(5) 0.5339(6) 0.133(4) Uani 0.85 1 d . . P C 1
H01R H 0.6799 0.9605 0.5660 0.199 Uiso 0.85 1 d R . P C 1
H01S H 0.7340 0.9608 0.5469 0.199 Uiso 0.85 1 d R . P C 1
C020 C 0.6512(4) 0.4696(6) 0.3290(4) 0.054(3) Uani 1 1 d . . . . .
H020 H 0.6607 0.5140 0.3119 0.065 Uiso 1 1 calc R . . . .
C021 C 0.4663(4) 0.5478(5) 0.2666(4) 0.056(3) Uani 1 1 d . . . . .
H021 H 0.4539 0.5924 0.2470 0.067 Uiso 1 1 calc R . . . .
C4 C 0.7467(8) 0.395(2) 0.372(2) 0.046(4) Uani 0.25 1 d D . P B 2
H4A H 0.7558 0.3668 0.3344 0.055 Uiso 0.25 1 calc R . P B 2
H4B H 0.7527 0.3642 0.4125 0.055 Uiso 0.25 1 calc R . P B 2
C023 C 0.3649(4) 0.8166(6) 0.4837(5) 0.069(3) Uani 1 1 d . . . . .
H023 H 0.3447 0.8105 0.4385 0.083 Uiso 1 1 calc R . . . .
C024 C 0.3638(5) 0.8817(6) 0.5165(6) 0.076(3) Uani 1 1 d . . . . .
H024 H 0.3439 0.9209 0.4933 0.092 Uiso 1 1 calc R . . . .
C025 C 0.4659(4) 0.7266(5) 0.8391(5) 0.053(3) Uani 1 1 d . . . . .
H025 H 0.4433 0.7189 0.8713 0.064 Uiso 1 1 calc R . . . .
C026 C 0.9580(4) 0.4285(5) 0.6929(5) 0.060(3) Uani 1 1 d D . . . .
C027 C 0.5162(4) 0.7624(5) 0.8579(5) 0.060(3) Uani 1 1 d . . . . .
H027 H 0.5279 0.7798 0.9028 0.072 Uiso 1 1 calc R . . . .
C028 C 1.0423(4) 0.7220(5) 0.5686(4) 0.058(3) Uani 1 1 d D . . . .
C029 C 0.7852(4) 0.6499(6) 0.4290(5) 0.064(3) Uani 1 1 d . . . . .
H02A H 0.7570 0.6124 0.4128 0.077 Uiso 1 1 calc R . . . .
H02B H 0.8142 0.6475 0.4015 0.077 Uiso 1 1 calc R . . . .
C02A C 0.7567(5) 0.7220(7) 0.4193(6) 0.085(4) Uani 1 1 d . . . . .
H02C H 0.7288 0.7256 0.4483 0.102 Uiso 1 1 calc R . . . .
H02D H 0.7851 0.7599 0.4330 0.102 Uiso 1 1 calc R . . . .
C02B C 0.5772(5) 1.0255(8) 0.6216(7) 0.105(4) Uani 1 1 d . . . . .
H02N H 0.5675 1.0393 0.6650 0.125 Uiso 1 1 calc R . . . .
H02O H 0.5643 1.0634 0.5880 0.125 Uiso 1 1 calc R . . . .
C17 C 0.9741(8) 0.6705(14) 0.8106(17) 0.069(3) Uani 0.5 1 d D . P D 2
H17A H 0.9798 0.6329 0.7792 0.103 Uiso 0.5 1 calc GR . P D 2
H17B H 1.0040 0.6683 0.8514 0.103 Uiso 0.5 1 calc GR . P D 2
H17C H 0.9750 0.7169 0.7888 0.103 Uiso 0.5 1 calc GR . P D 2
C02D C 0.7493(5) 0.3937(6) 0.8797(5) 0.089(4) Uani 1 1 d . . . . .
H02E H 0.7870 0.4148 0.8911 0.133 Uiso 1 1 calc GR . . . .
H02F H 0.7445 0.3609 0.9156 0.133 Uiso 1 1 calc GR . . . .
H02G H 0.7210 0.4315 0.8751 0.133 Uiso 1 1 calc GR . . . .
C02E C 0.7904(4) 0.2992(6) 0.8170(6) 0.078(3) Uani 1 1 d . . . . .
H02H H 0.7857 0.2735 0.7741 0.117 Uiso 1 1 calc GR . . . .
H02I H 0.7895 0.2653 0.8536 0.117 Uiso 1 1 calc GR . . . .
H02J H 0.8264 0.3243 0.8261 0.117 Uiso 1 1 calc GR . . . .
C10 C 0.6095(5) 0.6001(11) 0.4493(7) 0.053(2) Uani 0.65 1 d D . P E 1
H10A H 0.6110 0.6313 0.4110 0.079 Uiso 0.65 1 calc GR . P E 1
H10B H 0.5885 0.6237 0.4794 0.079 Uiso 0.65 1 calc GR . P E 1
H10C H 0.5906 0.5556 0.4327 0.079 Uiso 0.65 1 calc GR . P E 1
C15 C 0.9064(11) 0.7155(10) 0.8817(9) 0.069(3) Uani 0.5 1 d D . P D 2
H15A H 0.8982 0.7617 0.8594 0.103 Uiso 0.5 1 calc GR . P D 2
H15B H 0.9401 0.7194 0.9178 0.103 Uiso 0.5 1 calc GR . P D 2
H15C H 0.8745 0.7007 0.9010 0.103 Uiso 0.5 1 calc GR . P D 2
C8 C 0.6698(5) 0.5463(9) 0.5516(6) 0.053(2) Uani 0.65 1 d D . P E 1
H8A H 0.6481 0.5730 0.5796 0.063 Uiso 0.65 1 calc R . P E 1
H8B H 0.6527 0.4986 0.5421 0.063 Uiso 0.65 1 calc R . P E 1
C02I C 0.6290(6) 0.8882(9) 0.3790(9) 0.121(3) Uani 0.85 1 d D . P . .
H02S H 0.6417 0.8462 0.4078 0.145 Uiso 0.85 1 calc R . P . .
H02T H 0.6232 0.8733 0.3311 0.145 Uiso 0.85 1 calc R . P . .
C22 C 1.0669(10) 0.7154(16) 0.5039(9) 0.074(3) Uani 0.5 1 d D . P F 2
H22A H 1.1074 0.7244 0.5155 0.111 Uiso 0.5 1 calc GR . P F 2
H22B H 1.0487 0.7502 0.4702 0.111 Uiso 0.5 1 calc GR . P F 2
H22C H 1.0600 0.6673 0.4853 0.111 Uiso 0.5 1 calc GR . P F 2
C02K C 0.7277(5) 0.7323(7) 0.3459(6) 0.097(4) Uani 1 1 d . . . . .
H02K H 0.7559 0.7352 0.3180 0.145 Uiso 1 1 calc GR . . . .
H02L H 0.7057 0.7763 0.3413 0.145 Uiso 1 1 calc GR . . . .
H02M H 0.7027 0.6919 0.3310 0.145 Uiso 1 1 calc GR . . . .
C02L C 0.5507(6) 0.9581(7) 0.5980(7) 0.107(4) Uani 1 1 d . . . . .
H02P H 0.5588 0.9464 0.5538 0.160 Uiso 1 1 calc GR . . . .
H02Q H 0.5099 0.9620 0.5937 0.160 Uiso 1 1 calc GR . . . .
H02R H 0.5654 0.9205 0.6305 0.160 Uiso 1 1 calc GR . . . .
C9 C 0.6423(10) 0.5877(14) 0.5289(9) 0.053(2) Uani 0.35 1 d D . P E 2
H9A H 0.6614 0.6345 0.5349 0.063 Uiso 0.35 1 calc R . P E 2
H9B H 0.6236 0.5801 0.5673 0.063 Uiso 0.35 1 calc R . P E 2
C16 C 0.9169(9) 0.5847(9) 0.8636(10) 0.069(3) Uani 0.5 1 d D . P D 2
H16A H 0.8805 0.5757 0.8753 0.103 Uiso 0.5 1 calc GR . P D 2
H16B H 0.9467 0.5830 0.9047 0.103 Uiso 0.5 1 calc GR . P D 2
H16C H 0.9240 0.5483 0.8318 0.103 Uiso 0.5 1 calc GR . P D 2
O02P O 0.6692(5) 0.9407(6) 0.3920(6) 0.121(3) Uani 0.85 1 d D . P . .
H02U H 0.6798 0.9446 0.4342 0.181 Uiso 0.85 1 d R . P . .
C21 C 1.0734(8) 0.6686(11) 0.6221(10) 0.074(3) Uani 0.5 1 d D . P F 2
H21A H 1.0721 0.6211 0.6020 0.111 Uiso 0.5 1 calc GR . P F 2
H21B H 1.0550 0.6676 0.6608 0.111 Uiso 0.5 1 calc GR . P F 2
H21C H 1.1126 0.6835 0.6373 0.111 Uiso 0.5 1 calc GR . P F 2
C20 C 1.0473(11) 0.8037(8) 0.5612(12) 0.074(3) Uani 0.5 1 d D . P F 1
H20A H 1.0862 0.8184 0.5791 0.111 Uiso 0.5 1 calc GR . P F 1
H20B H 1.0224 0.8275 0.5865 0.111 Uiso 0.5 1 calc GR . P F 1
H20C H 1.0363 0.8168 0.5133 0.111 Uiso 0.5 1 calc GR . P F 1
C02S C 0.5742(7) 0.9158(9) 0.3935(9) 0.121(3) Uani 0.85 1 d D . P . .
H02V H 0.5588 0.9524 0.3603 0.181 Uiso 0.85 1 calc GR . P . .
H02W H 0.5811 0.9362 0.4391 0.181 Uiso 0.85 1 calc GR . P . .
H02X H 0.5473 0.8765 0.3905 0.181 Uiso 0.85 1 calc GR . P . .
O1 O 0.8062(9) 0.9784(11) 0.5680(10) 0.118(5) Uani 0.45 1 d . . P . .
H1 H 0.8039 1.0226 0.5729 0.177 Uiso 0.45 1 d R . P . .
C0AA C 0.8472(15) 0.9686(17) 0.5325(16) 0.118(5) Uani 0.45 1 d . . P . .
H0AA H 0.8385 1.0005 0.4927 0.142 Uiso 0.45 1 calc R . P . .
H0AB H 0.8434 0.9193 0.5149 0.142 Uiso 0.45 1 calc R . P . .
C11 C 0.9109(14) 0.9801(16) 0.5662(15) 0.118(5) Uani 0.45 1 d . . P . .
H11A H 0.9272 1.0155 0.5404 0.177 Uiso 0.45 1 calc GR . P . .
H11B H 0.9312 0.9350 0.5667 0.177 Uiso 0.45 1 calc GR . P . .
H11C H 0.9142 0.9970 0.6128 0.177 Uiso 0.45 1 calc GR . P . .
C1AA C 0.8158(11) 1.1803(12) 0.5828(13) 0.092(5) Uani 0.4 1 d D . P . .
H1AD H 0.7873 1.2185 0.5721 0.111 Uiso 0.4 1 calc R . P . .
H1AE H 0.8353 1.1764 0.5448 0.111 Uiso 0.4 1 calc R . P . .
O3 O 0.7883(7) 1.1132(8) 0.5914(10) 0.092(5) Uani 0.4 1 d D . P . .
H3 H 0.7646 1.1209 0.6153 0.138 Uiso 0.4 1 d R . P . .
C3 C 0.8573(10) 1.1981(13) 0.6468(14) 0.092(5) Uani 0.4 1 d D . P . .
H3A H 0.8937 1.2098 0.6360 0.138 Uiso 0.4 1 calc GR . P . .
H3B H 0.8618 1.1571 0.6774 0.138 Uiso 0.4 1 calc GR . P . .
H3C H 0.8437 1.2389 0.6687 0.138 Uiso 0.4 1 calc GR . P . .
C5 C 0.7868(16) 0.457(2) 0.3862(11) 0.064(11) Uani 0.25 1 d D . P B 2
H5A H 0.8249 0.4447 0.3801 0.077 Uiso 0.25 1 calc R . P B 2
H5B H 0.7727 0.4992 0.3581 0.077 Uiso 0.25 1 calc R . P B 2
C7 C 0.7456(4) 0.4157(8) 0.3470(5) 0.046(4) Uani 0.75 1 d D . P B 1
H7A H 0.7552 0.4621 0.3293 0.055 Uiso 0.75 1 calc R . P B 1
H7B H 0.7514 0.3782 0.3148 0.055 Uiso 0.75 1 calc R . P B 1
C12 C 0.6833(9) 0.5314(14) 0.5273(10) 0.053(2) Uani 0.35 1 d D . P E 2
H12A H 0.6653 0.4842 0.5272 0.063 Uiso 0.35 1 calc R . P E 2
H12B H 0.6989 0.5356 0.4861 0.063 Uiso 0.35 1 calc R . P E 2
C13 C 0.6685(5) 0.5842(8) 0.4878(6) 0.053(2) Uani 0.65 1 d D . P E 1
H13A H 0.6879 0.5552 0.4590 0.063 Uiso 0.65 1 calc R . P E 1
H13B H 0.6894 0.6295 0.4977 0.063 Uiso 0.65 1 calc R . P E 1
C14 C 0.5988(8) 0.587(2) 0.4626(12) 0.053(2) Uani 0.35 1 d D . P E 2
H14A H 0.6166 0.6012 0.4256 0.079 Uiso 0.35 1 calc GR . P E 2
H14B H 0.5682 0.6195 0.4655 0.079 Uiso 0.35 1 calc GR . P E 2
H14C H 0.5838 0.5384 0.4540 0.079 Uiso 0.35 1 calc GR . P E 2
C18 C 0.9126(10) 0.7386(8) 0.8588(10) 0.069(3) Uani 0.5 1 d D . P D 1
H18A H 0.9157 0.7734 0.8238 0.103 Uiso 0.5 1 calc GR . P D 1
H18B H 0.9434 0.7457 0.8982 0.103 Uiso 0.5 1 calc GR . P D 1
H18C H 0.8765 0.7447 0.8723 0.103 Uiso 0.5 1 calc GR . P D 1
C19 C 0.9039(9) 0.6097(11) 0.8850(9) 0.069(3) Uani 0.5 1 d D . P D 1
H19A H 0.8699 0.6255 0.8993 0.103 Uiso 0.5 1 calc GR . P D 1
H19B H 0.9357 0.6103 0.9239 0.103 Uiso 0.5 1 calc GR . P D 1
H19C H 0.8984 0.5613 0.8669 0.103 Uiso 0.5 1 calc GR . P D 1
C1A C 0.9762(8) 0.6508(13) 0.8179(17) 0.069(3) Uani 0.5 1 d D . P D 1
H1AA H 0.9793 0.6045 0.7967 0.103 Uiso 0.5 1 calc GR . P D 1
H1AB H 1.0033 0.6532 0.8613 0.103 Uiso 0.5 1 calc GR . P D 1
H1AC H 0.9843 0.6887 0.7881 0.103 Uiso 0.5 1 calc GR . P D 1
C1B C 1.0502(11) 0.7994(8) 0.5931(12) 0.074(3) Uani 0.5 1 d D . P F 2
H1BA H 1.0882 0.8153 0.5917 0.111 Uiso 0.5 1 calc GR . P F 2
H1BB H 1.0446 0.8025 0.6396 0.111 Uiso 0.5 1 calc GR . P F 2
H1BC H 1.0227 0.8298 0.5637 0.111 Uiso 0.5 1 calc GR . P F 2
C1C C 1.0679(9) 0.7022(12) 0.6427(8) 0.074(3) Uani 0.5 1 d D . P F 1
H1CA H 1.0644 0.6509 0.6489 0.111 Uiso 0.5 1 calc GR . P F 1
H1CB H 1.0479 0.7277 0.6728 0.111 Uiso 0.5 1 calc GR . P F 1
H1CC H 1.1077 0.7156 0.6536 0.111 Uiso 0.5 1 calc GR . P F 1
C1D C 1.0799(9) 0.6953(15) 0.5218(11) 0.074(3) Uani 0.5 1 d D . P F 1
H1DA H 1.0590 0.6969 0.4748 0.111 Uiso 0.5 1 calc GR . P F 1
H1DB H 1.0916 0.6463 0.5339 0.111 Uiso 0.5 1 calc GR . P F 1
H1DC H 1.1133 0.7258 0.5269 0.111 Uiso 0.5 1 calc GR . P F 1
C6 C 1.0093(7) 0.4781(10) 0.6974(10) 0.087(3) Uani 0.6 1 d D . P G 1
H6A H 1.0351 0.4576 0.6714 0.131 Uiso 0.6 1 calc GR . P G 1
H6B H 1.0287 0.4833 0.7448 0.131 Uiso 0.6 1 calc GR . P G 1
H6C H 0.9966 0.5249 0.6789 0.131 Uiso 0.6 1 calc GR . P G 1
C1E C 0.9318(7) 0.4495(11) 0.7560(7) 0.087(3) Uani 0.6 1 d D . P G 1
H1EA H 0.9211 0.4999 0.7529 0.131 Uiso 0.6 1 calc GR . P G 1
H1EB H 0.9596 0.4413 0.7979 0.131 Uiso 0.6 1 calc GR . P G 1
H1EC H 0.8985 0.4203 0.7559 0.131 Uiso 0.6 1 calc GR . P G 1
C6A C 0.9731(9) 0.3500(8) 0.7038(10) 0.087(3) Uani 0.6 1 d D . P G 1
H6AA H 0.9394 0.3229 0.7070 0.131 Uiso 0.6 1 calc GR . P G 1
H6AB H 1.0015 0.3443 0.7457 0.131 Uiso 0.6 1 calc GR . P G 1
H6AC H 0.9881 0.3323 0.6656 0.131 Uiso 0.6 1 calc GR . P G 1
C25 C 0.9417(12) 0.3885(16) 0.7520(11) 0.087(3) Uani 0.4 1 d D . P G 2
H25A H 0.9167 0.4183 0.7723 0.131 Uiso 0.4 1 calc GR . P G 2
H25B H 0.9757 0.3775 0.7861 0.131 Uiso 0.4 1 calc GR . P G 2
H25C H 0.9225 0.3443 0.7353 0.131 Uiso 0.4 1 calc GR . P G 2
C24 C 1.0004(11) 0.3765(15) 0.6685(13) 0.087(3) Uani 0.4 1 d D . P G 2
H24A H 0.9797 0.3361 0.6447 0.131 Uiso 0.4 1 calc GR . P G 2
H24B H 1.0279 0.3592 0.7078 0.131 Uiso 0.4 1 calc GR . P G 2
H24C H 1.0199 0.4018 0.6379 0.131 Uiso 0.4 1 calc GR . P G 2
C23 C 0.9899(12) 0.4992(12) 0.7100(17) 0.087(3) Uani 0.4 1 d D . P G 2
H23A H 1.0143 0.5074 0.6779 0.131 Uiso 0.4 1 calc GR . P G 2
H23B H 1.0128 0.4970 0.7560 0.131 Uiso 0.4 1 calc GR . P G 2
H23C H 0.9629 0.5383 0.7069 0.131 Uiso 0.4 1 calc GR . P G 2

loop_
_atom_site_aniso_label
_atom_site_aniso_U_11
_atom_site_aniso_U_22
_atom_site_aniso_U_33
_atom_site_aniso_U_23
_atom_site_aniso_U_13
_atom_site_aniso_U_12
Ir1 0.02834(18) 0.0427(2) 0.03967(19) -0.00599(18) 0.00971(13) -0.00264(18)
Cl02 0.109(3) 0.116(3) 0.0655(19) 0.0019(18) 0.0147(18) 0.001(2)
O003 0.038(3) 0.048(4) 0.046(3) 0.010(3) 0.007(3) -0.005(3)
O004 0.036(3) 0.069(4) 0.034(3) -0.007(3) 0.008(3) -0.007(3)
O005 0.035(3) 0.038(3) 0.047(3) 0.000(3) 0.013(3) 0.003(3)
N2 0.029(4) 0.053(5) 0.035(4) -0.014(3) 0.013(3) 0.000(3)
N3 0.041(4) 0.047(5) 0.047(5) -0.008(4) 0.019(4) -0.008(4)
O008 0.028(3) 0.068(4) 0.047(4) 0.015(3) 0.008(3) -0.004(3)
N009 0.031(4) 0.042(4) 0.049(4) -0.002(3) 0.017(4) -0.003(3)
N1 0.034(4) 0.036(4) 0.043(4) -0.004(3) 0.005(4) 0.004(3)
N00B 0.036(4) 0.020(4) 0.063(5) 0.012(3) 0.014(4) -0.002(3)
N4 0.037(4) 0.045(4) 0.033(4) 0.005(3) 0.016(3) -0.001(3)
N00D 0.028(4) 0.068(6) 0.054(5) -0.024(4) 0.012(4) -0.015(4)
N00E 0.036(4) 0.057(5) 0.052(5) -0.015(4) 0.017(4) -0.001(4)
C00F 0.030(5) 0.035(5) 0.041(5) -0.003(4) 0.004(4) -0.006(4)
C00G 0.039(5) 0.035(5) 0.052(5) 0.001(4) 0.015(4) 0.006(4)
C2 0.037(5) 0.045(5) 0.026(4) -0.007(4) 0.007(4) -0.004(4)
C00I 0.034(5) 0.034(5) 0.074(6) -0.002(5) 0.018(5) -0.005(4)
O00J 0.078(5) 0.062(5) 0.115(6) -0.027(5) 0.009(5) 0.004(4)
C1 0.037(5) 0.034(5) 0.066(6) -0.004(4) 0.024(5) 0.002(4)
C00L 0.030(5) 0.045(6) 0.038(5) -0.001(4) 0.008(4) 0.002(4)
C00M 0.021(4) 0.056(6) 0.042(5) 0.013(4) 0.010(4) -0.004(4)
C00N 0.035(5) 0.044(5) 0.066(6) 0.005(5) 0.021(5) 0.007(4)
C00O 0.023(4) 0.040(5) 0.060(6) 0.006(5) 0.015(4) 0.001(4)
C00P 0.031(5) 0.056(6) 0.047(5) 0.015(5) 0.016(4) 0.002(4)
C00Q 0.042(5) 0.047(6) 0.039(5) 0.008(4) 0.014(4) 0.007(4)
C00R 0.036(5) 0.059(6) 0.055(6) 0.007(5) 0.014(4) 0.006(5)
C00S 0.024(4) 0.047(6) 0.040(5) 0.005(4) 0.010(4) -0.002(4)
C00T 0.039(5) 0.036(5) 0.049(5) -0.001(4) 0.013(4) 0.003(4)
C00U 0.031(5) 0.043(5) 0.048(5) -0.005(4) 0.008(4) -0.004(4)
C00V 0.028(5) 0.046(6) 0.046(5) 0.011(4) 0.008(4) -0.004(4)
C00W 0.046(6) 0.042(5) 0.042(5) -0.005(4) 0.006(4) -0.004(4)
C00X 0.033(5) 0.070(7) 0.038(5) -0.001(5) 0.002(4) 0.007(5)
C00Y 0.028(5) 0.061(6) 0.028(4) 0.008(4) 0.008(4) -0.002(4)
C00Z 0.029(5) 0.044(6) 0.050(5) 0.000(4) 0.008(4) -0.004(4)
C010 0.033(5) 0.053(6) 0.049(5) 0.009(5) 0.016(4) -0.002(5)
C011 0.026(4) 0.050(6) 0.043(5) 0.000(4) 0.006(4) -0.004(4)
O012 0.106(7) 0.120(8) 0.109(7) 0.007(6) 0.011(6) 0.005(6)
C013 0.050(6) 0.058(6) 0.037(5) 0.001(4) 0.017(5) 0.001(5)
C014 0.039(5) 0.055(6) 0.028(4) -0.008(4) 0.007(4) 0.006(4)
C015 0.030(5) 0.054(6) 0.047(5) -0.012(5) 0.014(4) -0.008(4)
C016 0.036(5) 0.045(5) 0.042(5) -0.006(4) 0.009(4) -0.005(4)
C017 0.031(5) 0.057(6) 0.046(5) -0.002(5) 0.017(4) 0.001(4)
C018 0.032(5) 0.050(6) 0.047(5) -0.008(4) 0.004(4) -0.003(4)
C019 0.031(5) 0.049(6) 0.055(6) 0.002(4) 0.018(4) -0.003(4)
C01A 0.036(5) 0.056(6) 0.043(5) -0.005(4) 0.012(4) -0.009(4)
C01B 0.046(5) 0.057(6) 0.058(6) -0.010(5) 0.020(5) -0.003(5)
C01C 0.025(4) 0.049(5) 0.041(5) -0.002(4) 0.008(4) 0.001(4)
C01D 0.038(5) 0.062(6) 0.031(5) -0.003(5) 0.008(4) -0.009(5)
C01E 0.031(5) 0.040(5) 0.044(5) -0.010(4) 0.011(4) -0.001(4)
C01F 0.041(5) 0.045(6) 0.035(5) -0.007(4) 0.008(4) -0.010(4)
C01G 0.049(6) 0.055(6) 0.038(5) -0.001(4) 0.011(4) -0.001(5)
C01H 0.036(5) 0.052(6) 0.039(5) -0.010(4) 0.009(4) -0.004(5)
C01I 0.035(5) 0.054(6) 0.049(6) -0.008(5) 0.012(4) -0.006(4)
C01J 0.043(5) 0.045(5) 0.050(5) -0.018(4) 0.017(5) 0.003(4)
C01K 0.049(6) 0.038(5) 0.045(5) 0.001(4) 0.014(5) 0.000(4)
C01L 0.029(5) 0.062(6) 0.034(5) 0.016(4) 0.005(4) -0.006(4)
C01M 0.045(6) 0.063(6) 0.055(6) 0.019(5) 0.012(5) -0.004(5)
C01N 0.035(5) 0.043(5) 0.034(5) -0.002(4) 0.008(4) 0.000(4)
C01O 0.025(5) 0.060(6) 0.055(6) 0.004(5) 0.008(4) 0.000(4)
C01P 0.057(6) 0.071(8) 0.051(6) -0.007(5) 0.002(5) -0.004(5)
C01Q 0.066(7) 0.048(6) 0.048(6) 0.007(5) 0.015(5) -0.014(5)
C01R 0.034(5) 0.061(6) 0.044(5) -0.007(5) 0.012(4) -0.004(4)
C01S 0.038(5) 0.054(6) 0.040(5) -0.008(4) 0.009(4) 0.003(4)
C01T 0.059(7) 0.073(8) 0.066(7) 0.021(6) 0.027(5) -0.008(5)
C01U 0.052(6) 0.042(6) 0.048(6) -0.013(4) 0.005(5) -0.007(5)
C01V 0.070(8) 0.045(7) 0.095(9) -0.006(6) 0.030(7) 0.015(6)
C01W 0.037(5) 0.056(6) 0.040(5) 0.002(4) 0.012(4) 0.002(4)
C01X 0.038(5) 0.037(5) 0.042(5) -0.007(4) 0.015(4) 0.001(4)
C0 0.030(6) 0.047(8) 0.034(6) -0.022(6) 0.010(5) -0.005(6)
O01Z 0.160(11) 0.085(8) 0.147(10) 0.035(7) 0.018(8) 0.008(7)
C020 0.040(6) 0.070(7) 0.056(6) -0.019(5) 0.019(5) -0.023(6)
C021 0.061(7) 0.058(7) 0.048(6) 0.014(5) 0.011(5) 0.007(5)
C4 0.034(6) 0.072(10) 0.039(9) -0.011(7) 0.024(6) -0.010(6)
C023 0.068(7) 0.079(8) 0.062(7) 0.004(6) 0.019(6) 0.019(6)
C024 0.089(9) 0.056(7) 0.081(9) 0.005(6) 0.013(7) 0.027(6)
C025 0.050(6) 0.059(6) 0.056(6) -0.019(5) 0.027(5) -0.010(5)
C026 0.044(6) 0.073(7) 0.059(6) 0.014(5) 0.004(5) 0.003(5)
C027 0.068(7) 0.059(7) 0.059(6) -0.027(5) 0.028(6) -0.010(5)
C028 0.034(5) 0.076(8) 0.066(7) -0.011(6) 0.013(5) 0.001(5)
C029 0.042(6) 0.083(8) 0.065(7) 0.010(6) 0.001(5) -0.005(5)
C02A 0.065(8) 0.105(10) 0.085(9) 0.035(7) 0.015(7) 0.009(7)
C02B 0.078(10) 0.104(11) 0.137(12) 0.026(10) 0.037(9) 0.017(9)
C17 0.059(5) 0.092(8) 0.051(6) -0.004(5) 0.001(4) 0.006(5)
C02D 0.124(11) 0.090(9) 0.045(6) 0.012(6) 0.000(7) -0.015(8)
C02E 0.067(8) 0.083(8) 0.083(8) 0.040(7) 0.015(6) 0.022(6)
C10 0.054(5) 0.061(5) 0.042(5) 0.013(4) 0.009(4) 0.012(4)
C15 0.059(5) 0.092(8) 0.051(6) -0.004(5) 0.001(4) 0.006(5)
C8 0.054(5) 0.061(5) 0.042(5) 0.013(4) 0.009(4) 0.012(4)
C02I 0.124(8) 0.115(7) 0.131(6) -0.015(6) 0.044(6) -0.024(5)
C22 0.037(5) 0.088(8) 0.097(9) -0.003(6) 0.016(6) -0.013(5)
C02K 0.079(9) 0.125(11) 0.078(8) 0.030(8) -0.002(7) 0.029(8)
C02L 0.094(10) 0.080(10) 0.146(13) 0.011(9) 0.024(9) -0.005(8)
C9 0.054(5) 0.061(5) 0.042(5) 0.013(4) 0.009(4) 0.012(4)
C16 0.059(5) 0.092(8) 0.051(6) -0.004(5) 0.001(4) 0.006(5)
O02P 0.124(8) 0.115(7) 0.131(6) -0.015(6) 0.044(6) -0.024(5)
C21 0.037(5) 0.088(8) 0.097(9) -0.003(6) 0.016(6) -0.013(5)
C20 0.037(5) 0.088(8) 0.097(9) -0.003(6) 0.016(6) -0.013(5)
C02S 0.124(8) 0.115(7) 0.131(6) -0.015(6) 0.044(6) -0.024(5)
O1 0.141(15) 0.102(11) 0.124(13) -0.008(10) 0.057(11) 0.020(11)
C0AA 0.141(15) 0.102(11) 0.124(13) -0.008(10) 0.057(11) 0.020(11)
C11 0.141(15) 0.102(11) 0.124(13) -0.008(10) 0.057(11) 0.020(11)
C1AA 0.084(11) 0.061(9) 0.156(14) -0.032(10) 0.080(10) -0.016(8)
O3 0.084(11) 0.061(9) 0.156(14) -0.032(10) 0.080(10) -0.016(8)
C3 0.084(11) 0.061(9) 0.156(14) -0.032(10) 0.080(10) -0.016(8)
C5 0.05(3) 0.08(3) 0.06(3) 0.00(3) 0.00(2) -0.01(2)
C7 0.034(6) 0.072(10) 0.039(9) -0.011(7) 0.024(6) -0.010(6)
C12 0.054(5) 0.061(5) 0.042(5) 0.013(4) 0.009(4) 0.012(4)
C13 0.054(5) 0.061(5) 0.042(5) 0.013(4) 0.009(4) 0.012(4)
C14 0.054(5) 0.061(5) 0.042(5) 0.013(4) 0.009(4) 0.012(4)
C18 0.059(5) 0.092(8) 0.051(6) -0.004(5) 0.001(4) 0.006(5)
C19 0.059(5) 0.092(8) 0.051(6) -0.004(5) 0.001(4) 0.006(5)
C1A 0.059(5) 0.092(8) 0.051(6) -0.004(5) 0.001(4) 0.006(5)
C1B 0.037(5) 0.088(8) 0.097(9) -0.003(6) 0.016(6) -0.013(5)
C1C 0.037(5) 0.088(8) 0.097(9) -0.003(6) 0.016(6) -0.013(5)
C1D 0.037(5) 0.088(8) 0.097(9) -0.003(6) 0.016(6) -0.013(5)
C6 0.077(8) 0.099(8) 0.066(7) 0.006(6) -0.028(5) 0.011(6)
C1E 0.077(8) 0.099(8) 0.066(7) 0.006(6) -0.028(5) 0.011(6)
C6A 0.077(8) 0.099(8) 0.066(7) 0.006(6) -0.028(5) 0.011(6)
C25 0.077(8) 0.099(8) 0.066(7) 0.006(6) -0.028(5) 0.011(6)
C24 0.077(8) 0.099(8) 0.066(7) 0.006(6) -0.028(5) 0.011(6)
C23 0.077(8) 0.099(8) 0.066(7) 0.006(6) -0.028(5) 0.011(6)

loop_
_atom_type_symbol
_atom_type_description
_atom_type_scat_dispersion_real
_atom_type_scat_dispersion_imag
_atom_type_scat_source
C C 0.0033 0.0016 'International Tables Vol C Tables 4.2.6.8 and 6.1.1.4'
H H 0.0000 0.0000 'International Tables Vol C Tables 4.2.6.8 and 6.1.1.4'
Cl Cl 0.1484 0.1585 'International Tables Vol C Tables 4.2.6.8 and 6.1.1.4'
Ir Ir -1.4442 7.9887 'International Tables Vol C Tables 4.2.6.8 and 6.1.1.4'
N N 0.0061 0.0033 'International Tables Vol C Tables 4.2.6.8 and 6.1.1.4'
O O 0.0106 0.0060 'International Tables Vol C Tables 4.2.6.8 and 6.1.1.4'

loop_
_geom_angle_atom_site_label_1
_geom_angle_atom_site_label_2
_geom_angle_atom_site_label_3
_geom_angle
_geom_angle_site_symmetry_1
_geom_angle_site_symmetry_3
_geom_angle_publ_flag
N2 Ir1 N3 96.9(3) 3_666 . ?
N2 Ir1 N4 87.4(2) 3_666 . ?
N3 Ir1 N4 76.0(3) . . ?
N1 Ir1 N2 172.1(3) . 3_666 ?
N1 Ir1 N3 89.4(3) . . ?
N1 Ir1 N4 98.7(3) . . ?
N1 Ir1 C2 94.5(3) . 3_666 ?
C2 Ir1 N2 79.4(3) 3_666 3_666 ?
C2 Ir1 N3 175.7(3) 3_666 . ?
C2 Ir1 N4 101.6(3) 3_666 . ?
C1 Ir1 N2 94.1(3) . 3_666 ?
C1 Ir1 N3 97.9(3) . . ?
C1 Ir1 N1 80.3(3) . . ?
C1 Ir1 N4 173.8(3) . . ?
C1 Ir1 C2 84.6(3) . 3_666 ?
C00M O003 C8 109.2(7) . . ?
C00M O003 C12 120.0(13) . . ?
C014 O004 C0 107.8(7) . . ?
C014 O004 C5 130.0(17) . . ?
C00L O005 C00I 112.3(6) . . ?
N00E N2 Ir1 131.1(6) . 3_666 ?
N00E N2 C01F 113.7(7) . . ?
C01F N2 Ir1 115.1(5) . 3_666 ?
C00Q N3 Ir1 116.1(6) . . ?
C00Q N3 C01B 119.3(8) . . ?
C01B N3 Ir1 124.5(6) . . ?
C01L O008 C029 113.8(6) . . ?
N1 N009 N00B 104.6(6) . . ?
N009 N1 Ir1 131.9(5) . . ?
N009 N1 C00F 112.2(7) . . ?
C00F N1 Ir1 115.9(5) . . ?
N009 N00B C00N 119.2(7) . . ?
N009 N00B C01G 112.7(7) . . ?
C01G N00B C00N 127.7(7) . . ?
C00S N4 Ir1 114.1(5) . . ?
C00T N4 Ir1 127.0(6) . . ?
C00T N4 C00S 118.6(7) . . ?
N00E N00D C020 113.4(7) . . ?
N00E N00D C4 103.1(16) . . ?
N00E N00D C7 124.4(9) . . ?
C020 N00D C4 143.3(16) . . ?
C020 N00D C7 121.3(9) . . ?
N2 N00E N00D 103.7(7) . . ?
N1 C00F C016 116.5(7) . . ?
N1 C00F C01G 107.0(7) . . ?
C01G C00F C016 136.5(8) . . ?
C00L C00G C00R 121.0(8) . . ?
C01I C00G C00L 118.6(8) . . ?
C01I C00G C00R 120.4(8) . . ?
C01H C2 Ir1 116.0(6) . 3_666 ?
C01N C2 Ir1 128.3(6) . 3_666 ?
C01N C2 C01H 115.4(8) . . ?
O005 C00I H00A 109.4 . . ?
O005 C00I H00B 109.4 . . ?
O005 C00I C00N 111.1(7) . . ?
H00A C00I H00B 108.0 . . ?
C00N C00I H00A 109.4 . . ?
C00N C00I H00B 109.4 . . ?
H00G O00J H00H 109.4 . . ?
C016 C1 Ir1 116.1(6) . . ?
C01J C1 Ir1 129.3(7) . . ?
C01J C1 C016 114.6(8) . . ?
O005 C00L C00G 121.3(7) . . ?
C01X C00L O005 117.6(7) . . ?
C01X C00L C00G 121.1(7) . . ?
O003 C00M C00O 118.3(8) . . ?
O003 C00M C00Z 119.8(7) . . ?
C00Z C00M C00O 121.8(8) . . ?
N00B C00N C00I 112.1(7) . . ?
N00B C00N H00C 109.2 . . ?
N00B C00N H00D 109.2 . . ?
C00I C00N H00C 109.2 . . ?
C00I C00N H00D 109.2 . . ?
H00C C00N H00D 107.9 . . ?
C00M C00O C011 117.6(8) . . ?
C00M C00O C019 121.2(8) . . ?
C011 C00O C019 121.1(8) . . ?
C01L C00P C00R 120.8(8) . . ?
C01W C00P C00R 119.8(9) . . ?
C01W C00P C01L 119.3(8) . . ?
N3 C00Q C00S 115.7(8) . . ?
N3 C00Q C023 120.7(9) . . ?
C023 C00Q C00S 123.4(8) . . ?
C00G C00R H00E 109.4 . . ?
C00G C00R H00F 109.4 . . ?
C00P C00R C00G 111.1(7) . . ?
C00P C00R H00E 109.4 . . ?
C00P C00R H00F 109.4 . . ?
H00E C00R H00F 108.0 . . ?
N4 C00S C00Q 115.6(7) . . ?
N4 C00S C010 120.2(8) . . ?
C010 C00S C00Q 124.1(8) . . ?
N4 C00T H00T 117.9 . . ?
N4 C00T C00W 124.2(8) . . ?
C00W C00T H00T 117.9 . . ?
C00V C00U H00U 118.8 . . ?
C00V C00U C00Z 122.5(8) . . ?
C00Z C00U H00U 118.8 . . ?
C00U C00V C01M 119.5(8) . . ?
C011 C00V C00U 117.4(8) . . ?
C011 C00V C01M 123.0(8) . . ?
C00T C00W H00W 121.1 . . ?
C01D C00W C00T 117.8(8) . . ?
C01D C00W H00W 121.1 . . ?
C01N C00X H00X 119.9 . . ?
C021 C00X H00X 119.9 . . ?
C021 C00X C01N 120.1(8) . . ?
C017 C00Y C01L 117.6(8) . . ?
C017 C00Y C01R 121.6(8) . . ?
C01L C00Y C01R 120.2(7) . . ?
C00M C00Z C00U 117.8(8) . . ?
C00M C00Z C01A 120.0(8) . . ?
C00U C00Z C01A 121.9(8) . . ?
C00S C010 H010 120.0 . . ?
C01D C010 C00S 120.0(8) . . ?
C01D C010 H010 120.0 . . ?
C00O C011 H011 118.6 . . ?
C00V C011 C00O 122.8(8) . . ?
C00V C011 H011 118.6 . . ?
C02B O012 H012 106.1 . . ?
C018 C013 H013 118.4 . . ?
C018 C013 C01X 123.3(8) . . ?
C01X C013 H013 118.4 . . ?
C01C C014 O004 119.7(7) . . ?
C01C C014 C01E 122.1(7) . . ?
C01E C014 O004 118.2(7) . . ?
C01C C015 H015 118.4 . . ?
C01C C015 C01S 123.2(8) . . ?
C01S C015 H015 118.4 . . ?
C1 C016 C00F 111.2(7) . . ?
C01U C016 C00F 125.9(8) . . ?
C01U C016 C1 122.9(8) . . ?
C00Y C017 H017 118.3 . . ?
C00Y C017 C01O 123.4(8) . . ?
C01O C017 H017 118.3 . . ?
C013 C018 C01I 117.5(8) . . ?
C013 C018 C01P 121.6(8) . . ?
C01I C018 C01P 120.8(7) . . ?
C00O C019 H01A 109.4 . . ?
C00O C019 H01B 109.4 . . ?
C00O C019 C01X 111.2(7) . . ?
H01A C019 H01B 108.0 . . ?
C01X C019 H01A 109.4 . . ?
C01X C019 H01B 109.4 . . ?
C00Z C01A H01C 109.8 . . ?
C00Z C01A H01D 109.8 . . ?
H01C C01A H01D 108.3 . . ?
C01E C01A C00Z 109.2(7) . . ?
C01E C01A H01C 109.8 . . ?
C01E C01A H01D 109.8 . . ?
N3 C01B H01E 118.4 . . ?
N3 C01B C01V 123.2(9) . . ?
C01V C01B H01E 118.4 . . ?
C014 C01C C01R 124.2(7) . . ?
C015 C01C C014 117.8(7) . . ?
C015 C01C C01R 117.8(7) . . ?
C00W C01D H01F 120.5 . . ?
C010 C01D C00W 119.0(8) . . ?
C010 C01D H01F 120.5 . . ?
C014 C01E C01A 122.8(7) . . ?
C01K C01E C014 117.1(7) . . ?
C01K C01E C01A 119.8(7) . . ?
N2 C01F C01H 116.7(7) . . ?
N2 C01F C020 104.5(8) . . ?
C020 C01F C01H 138.7(9) . . ?
N00B C01G H01G 128.3 . . ?
C00F C01G N00B 103.5(7) . . ?
C00F C01G H01G 128.3 . . ?
C2 C01H C01F 112.8(8) . . ?
C01Q C01H C2 122.7(8) . . ?
C01Q C01H C01F 124.4(8) . . ?
C00G C01I C018 121.5(8) . . ?
C00G C01I H01I 119.2 . . ?
C018 C01I H01I 119.2 . . ?
C1 C01J H01J 118.7 . . ?
C025 C01J C1 122.6(9) . . ?
C025 C01J H01J 118.7 . . ?
C01E C01K H01K 118.4 . . ?
C01E C01K C01S 123.3(8) . . ?
C01S C01K H01K 118.4 . . ?
O008 C01L C00P 119.0(8) . . ?
O008 C01L C00Y 119.7(8) . . ?
C00P C01L C00Y 121.2(8) . . ?
C00V C01M C01T 106.9(7) . . ?
C00V C01M C02E 111.9(7) . . ?
C02D C01M C00V 110.8(8) . . ?
C02D C01M C01T 110.0(8) . . ?
C02D C01M C02E 109.9(9) . . ?
C02E C01M C01T 107.2(9) . . ?
C2 C01N H01N 118.7 . . ?
C00X C01N C2 122.5(8) . . ?
C00X C01N H01N 118.7 . . ?
C017 C01O C01W 117.1(8) . . ?
C017 C01O C028 123.3(8) . . ?
C01W C01O C028 119.4(8) . . ?
C018 C01P C17 109.9(14) . . ?
C018 C01P C16 109.5(10) . . ?
C018 C01P C18 100.7(10) . . ?
C018 C01P C19 113.9(10) . . ?
C17 C01P C16 107.2(11) . . ?
C15 C01P C018 110.7(11) . . ?
C15 C01P C17 111.7(16) . . ?
C15 C01P C16 107.8(12) . . ?
C19 C01P C18 105.6(12) . . ?
C1A C01P C018 115.9(14) . . ?
C1A C01P C18 107.0(12) . . ?
C1A C01P C19 112.3(11) . . ?
C01H C01Q H01Q 120.5 . . ?
C01H C01Q C021 119.1(9) . . ?
C021 C01Q H01Q 120.5 . . ?
C00Y C01R C01C 110.3(7) . . ?
C00Y C01R H01H 109.6 . . ?
C00Y C01R H01L 109.6 . . ?
C01C C01R H01H 109.6 . . ?
C01C C01R H01L 109.6 . . ?
H01H C01R H01L 108.1 . . ?
C015 C01S C01K 116.4(8) . . ?
C015 C01S C026 123.2(8) . . ?
C01K C01S C026 120.3(8) . . ?
C01M C01T H01M 109.5 . . ?
C01M C01T H01O 109.5 . . ?
C01M C01T H01P 109.5 . . ?
H01M C01T H01O 109.5 . . ?
H01M C01T H01P 109.5 . . ?
H01O C01T H01P 109.5 . . ?
C016 C01U H01U 120.3 . . ?
C016 C01U C027 119.3(9) . . ?
C027 C01U H01U 120.3 . . ?
C01B C01V H01V 121.0 . . ?
C024 C01V C01B 118.1(10) . . ?
C024 C01V H01V 121.0 . . ?
C00P C01W C01O 121.2(9) . . ?
C00P C01W H01W 119.4 . . ?
C01O C01W H01W 119.4 . . ?
C00L C01X C013 117.1(7) . . ?
C00L C01X C019 123.3(8) . . ?
C013 C01X C019 119.5(8) . . ?
O004 C0 H0A 110.2 . . ?
O004 C0 H0B 110.2 . . ?
O004 C0 C7 107.8(10) . . ?
H0A C0 H0B 108.5 . . ?
C7 C0 H0A 110.2 . . ?
C7 C0 H0B 110.2 . . ?
H01R O01Z H01S 110.3 . . ?
N00D C020 C01F 104.7(8) . . ?
N00D C020 H020 127.6 . . ?
C01F C020 H020 127.6 . . ?
C00X C021 C01Q 120.1(9) . . ?
C00X C021 H021 120.0 . . ?
C01Q C021 H021 120.0 . . ?
N00D C4 H4A 108.8 . . ?
N00D C4 H4B 108.8 . . ?
N00D C4 C5 114(3) . . ?
H4A C4 H4B 107.6 . . ?
C5 C4 H4A 108.8 . . ?
C5 C4 H4B 108.8 . . ?
C00Q C023 H023 120.3 . . ?
C024 C023 C00Q 119.5(10) . . ?
C024 C023 H023 120.3 . . ?
C01V C024 C023 119.0(10) . . ?
C01V C024 H024 120.5 . . ?
C023 C024 H024 120.5 . . ?
C01J C025 H025 119.6 . . ?
C01J C025 C027 120.7(8) . . ?
C027 C025 H025 119.6 . . ?
C01S C026 C6 113.3(10) . . ?
C01S C026 C1E 108.1(9) . . ?
C01S C026 C25 118.0(12) . . ?
C01S C026 C24 102.5(11) . . ?
C01S C026 C23 108.2(14) . . ?
C6 C026 C1E 105.1(10) . . ?
C6A C026 C01S 111.0(10) . . ?
C6A C026 C6 114.1(13) . . ?
C6A C026 C1E 104.4(12) . . ?
C25 C026 C24 103.6(17) . . ?
C25 C026 C23 116.8(18) . . ?
C23 C026 C24 105.9(18) . . ?
C01U C027 C025 119.9(9) . . ?
C01U C027 H027 120.1 . . ?
C025 C027 H027 120.1 . . ?
C01O C028 C22 107.2(12) . . ?
C01O C028 C21 106.6(10) . . ?
C01O C028 C20 111.4(12) . . ?
C21 C028 C22 108.5(13) . . ?
C1B C028 C01O 114.4(11) . . ?
C1B C028 C22 107.7(15) . . ?
C1B C028 C21 112.2(14) . . ?
C1C C028 C01O 110.0(10) . . ?
C1C C028 C20 108.0(14) . . ?
C1D C028 C01O 115.3(13) . . ?
C1D C028 C20 101.3(15) . . ?
C1D C028 C1C 110.4(13) . . ?
O008 C029 H02A 109.2 . . ?
O008 C029 H02B 109.2 . . ?
O008 C029 C02A 111.9(8) . . ?
H02A C029 H02B 107.9 . . ?
C02A C029 H02A 109.2 . . ?
C02A C029 H02B 109.2 . . ?
C029 C02A H02C 109.6 . . ?
C029 C02A H02D 109.6 . . ?
H02C C02A H02D 108.1 . . ?
C02K C02A C029 110.3(10) . . ?
C02K C02A H02C 109.6 . . ?
C02K C02A H02D 109.6 . . ?
O012 C02B H02N 110.3 . . ?
O012 C02B H02O 110.3 . . ?
H02N C02B H02O 108.5 . . ?
C02L C02B O012 107.1(11) . . ?
C02L C02B H02N 110.3 . . ?
C02L C02B H02O 110.3 . . ?
C01P C17 H17A 109.5 . . ?
C01P C17 H17B 109.5 . . ?
C01P C17 H17C 109.5 . . ?
H17A C17 H17B 109.5 . . ?
H17A C17 H17C 109.5 . . ?
H17B C17 H17C 109.5 . . ?
C01M C02D H02E 109.5 . . ?
C01M C02D H02F 109.5 . . ?
C01M C02D H02G 109.5 . . ?
H02E C02D H02F 109.5 . . ?
H02E C02D H02G 109.5 . . ?
H02F C02D H02G 109.5 . . ?
C01M C02E H02H 109.5 . . ?
C01M C02E H02I 109.5 . . ?
C01M C02E H02J 109.5 . . ?
H02H C02E H02I 109.5 . . ?
H02H C02E H02J 109.5 . . ?
H02I C02E H02J 109.5 . . ?
H10A C10 H10B 109.5 . . ?
H10A C10 H10C 109.5 . . ?
H10B C10 H10C 109.5 . . ?
C13 C10 H10A 109.5 . . ?
C13 C10 H10B 109.5 . . ?
C13 C10 H10C 109.5 . . ?
C01P C15 H15A 109.5 . . ?
C01P C15 H15B 109.5 . . ?
C01P C15 H15C 109.5 . . ?
H15A C15 H15B 109.5 . . ?
H15A C15 H15C 109.5 . . ?
H15B C15 H15C 109.5 . . ?
O003 C8 H8A 109.9 . . ?
O003 C8 H8B 109.9 . . ?
O003 C8 C13 108.7(10) . . ?
H8A C8 H8B 108.3 . . ?
C13 C8 H8A 109.9 . . ?
C13 C8 H8B 109.9 . . ?
H02S C02I H02T 108.2 . . ?
O02P C02I H02S 109.7 . . ?
O02P C02I H02T 109.7 . . ?
O02P C02I C02S 109.7(14) . . ?
C02S C02I H02S 109.7 . . ?
C02S C02I H02T 109.7 . . ?
C028 C22 H22A 109.5 . . ?
C028 C22 H22B 109.5 . . ?
C028 C22 H22C 109.5 . . ?
H22A C22 H22B 109.5 . . ?
H22A C22 H22C 109.5 . . ?
H22B C22 H22C 109.5 . . ?
C02A C02K H02K 109.5 . . ?
C02A C02K H02L 109.5 . . ?
C02A C02K H02M 109.5 . . ?
H02K C02K H02L 109.5 . . ?
H02K C02K H02M 109.5 . . ?
H02L C02K H02M 109.5 . . ?
C02B C02L H02P 109.5 . . ?
C02B C02L H02Q 109.5 . . ?
C02B C02L H02R 109.5 . . ?
H02P C02L H02Q 109.5 . . ?
H02P C02L H02R 109.5 . . ?
H02Q C02L H02R 109.5 . . ?
H9A C9 H9B 108.3 . . ?
C12 C9 H9A 109.9 . . ?
C12 C9 H9B 109.9 . . ?
C12 C9 C14 109(2) . . ?
C14 C9 H9A 109.9 . . ?
C14 C9 H9B 109.9 . . ?
C01P C16 H16A 109.5 . . ?
C01P C16 H16B 109.5 . . ?
C01P C16 H16C 109.5 . . ?
H16A C16 H16B 109.5 . . ?
H16A C16 H16C 109.5 . . ?
H16B C16 H16C 109.5 . . ?
C02I O02P H02U 108.1 . . ?
C028 C21 H21A 109.5 . . ?
C028 C21 H21B 109.5 . . ?
C028 C21 H21C 109.5 . . ?
H21A C21 H21B 109.5 . . ?
H21A C21 H21C 109.5 . . ?
H21B C21 H21C 109.5 . . ?
C028 C20 H20A 109.5 . . ?
C028 C20 H20B 109.5 . . ?
C028 C20 H20C 109.5 . . ?
H20A C20 H20B 109.5 . . ?
H20A C20 H20C 109.5 . . ?
H20B C20 H20C 109.5 . . ?
C02I C02S H02V 109.5 . . ?
C02I C02S H02W 109.5 . . ?
C02I C02S H02X 109.5 . . ?
H02V C02S H02W 109.5 . . ?
H02V C02S H02X 109.5 . . ?
H02W C02S H02X 109.5 . . ?
C0AA O1 H1 105.8 . . ?
O1 C0AA H0AA 107.0 . . ?
O1 C0AA H0AB 107.0 . . ?
O1 C0AA C11 121(3) . . ?
H0AA C0AA H0AB 106.8 . . ?
C11 C0AA H0AA 107.0 . . ?
C11 C0AA H0AB 107.0 . . ?
C0AA C11 H11A 109.5 . . ?
C0AA C11 H11B 109.5 . . ?
C0AA C11 H11C 109.5 . . ?
H11A C11 H11B 109.5 . . ?
H11A C11 H11C 109.5 . . ?
H11B C11 H11C 109.5 . . ?
H1AD C1AA H1AE 108.2 . . ?
O3 C1AA H1AD 109.8 . . ?
O3 C1AA H1AE 109.8 . . ?
O3 C1AA C3 109.5(16) . . ?
C3 C1AA H1AD 109.8 . . ?
C3 C1AA H1AE 109.8 . . ?
C1AA O3 H3 107.9 . . ?
C1AA C3 H3A 109.5 . . ?
C1AA C3 H3B 109.5 . . ?
C1AA C3 H3C 109.5 . . ?
H3A C3 H3B 109.5 . . ?
H3A C3 H3C 109.5 . . ?
H3B C3 H3C 109.5 . . ?
O004 C5 C4 98(3) . . ?
O004 C5 H5A 112.1 . . ?
O004 C5 H5B 112.1 . . ?
C4 C5 H5A 112.1 . . ?
C4 C5 H5B 112.1 . . ?
H5A C5 H5B 109.8 . . ?
N00D C7 C0 108.7(8) . . ?
N00D C7 H7A 109.9 . . ?
N00D C7 H7B 109.9 . . ?
C0 C7 H7A 109.9 . . ?
C0 C7 H7B 109.9 . . ?
H7A C7 H7B 108.3 . . ?
O003 C12 C9 107.3(15) . . ?
O003 C12 H12A 110.2 . . ?
O003 C12 H12B 110.2 . . ?
C9 C12 H12A 110.2 . . ?
C9 C12 H12B 110.2 . . ?
H12A C12 H12B 108.5 . . ?
C10 C13 H13A 109.0 . . ?
C10 C13 H13B 109.0 . . ?
C8 C13 C10 112.9(11) . . ?
C8 C13 H13A 109.0 . . ?
C8 C13 H13B 109.0 . . ?
H13A C13 H13B 107.8 . . ?
C9 C14 H14A 109.5 . . ?
C9 C14 H14B 109.5 . . ?
C9 C14 H14C 109.5 . . ?
H14A C14 H14B 109.5 . . ?
H14A C14 H14C 109.5 . . ?
H14B C14 H14C 109.5 . . ?
C01P C18 H18A 109.5 . . ?
C01P C18 H18B 109.5 . . ?
C01P C18 H18C 109.5 . . ?
H18A C18 H18B 109.5 . . ?
H18A C18 H18C 109.5 . . ?
H18B C18 H18C 109.5 . . ?
C01P C19 H19A 109.5 . . ?
C01P C19 H19B 109.5 . . ?
C01P C19 H19C 109.5 . . ?
H19A C19 H19B 109.5 . . ?
H19A C19 H19C 109.5 . . ?
H19B C19 H19C 109.5 . . ?
C01P C1A H1AA 109.5 . . ?
C01P C1A H1AB 109.5 . . ?
C01P C1A H1AC 109.5 . . ?
H1AA C1A H1AB 109.5 . . ?
H1AA C1A H1AC 109.5 . . ?
H1AB C1A H1AC 109.5 . . ?
C028 C1B H1BA 109.5 . . ?
C028 C1B H1BB 109.5 . . ?
C028 C1B H1BC 109.5 . . ?
H1BA C1B H1BB 109.5 . . ?
H1BA C1B H1BC 109.5 . . ?
H1BB C1B H1BC 109.5 . . ?
C028 C1C H1CA 109.5 . . ?
C028 C1C H1CB 109.5 . . ?
C028 C1C H1CC 109.5 . . ?
H1CA C1C H1CB 109.5 . . ?
H1CA C1C H1CC 109.5 . . ?
H1CB C1C H1CC 109.5 . . ?
C028 C1D H1DA 109.5 . . ?
C028 C1D H1DB 109.5 . . ?
C028 C1D H1DC 109.5 . . ?
H1DA C1D H1DB 109.5 . . ?
H1DA C1D H1DC 109.5 . . ?
H1DB C1D H1DC 109.5 . . ?
C026 C6 H6A 109.5 . . ?
C026 C6 H6B 109.5 . . ?
C026 C6 H6C 109.5 . . ?
H6A C6 H6B 109.5 . . ?
H6A C6 H6C 109.5 . . ?
H6B C6 H6C 109.5 . . ?
C026 C1E H1EA 109.5 . . ?
C026 C1E H1EB 109.5 . . ?
C026 C1E H1EC 109.5 . . ?
H1EA C1E H1EB 109.5 . . ?
H1EA C1E H1EC 109.5 . . ?
H1EB C1E H1EC 109.5 . . ?
C026 C6A H6AA 109.5 . . ?
C026 C6A H6AB 109.5 . . ?
C026 C6A H6AC 109.5 . . ?
H6AA C6A H6AB 109.5 . . ?
H6AA C6A H6AC 109.5 . . ?
H6AB C6A H6AC 109.5 . . ?
C026 C25 H25A 109.5 . . ?
C026 C25 H25B 109.5 . . ?
C026 C25 H25C 109.5 . . ?
H25A C25 H25B 109.5 . . ?
H25A C25 H25C 109.5 . . ?
H25B C25 H25C 109.5 . . ?
C026 C24 H24A 109.5 . . ?
C026 C24 H24B 109.5 . . ?
C026 C24 H24C 109.5 . . ?
H24A C24 H24B 109.5 . . ?
H24A C24 H24C 109.5 . . ?
H24B C24 H24C 109.5 . . ?
C026 C23 H23A 109.5 . . ?
C026 C23 H23B 109.5 . . ?
C026 C23 H23C 109.5 . . ?
H23A C23 H23B 109.5 . . ?
H23A C23 H23C 109.5 . . ?
H23B C23 H23C 109.5 . . ?

loop_
_geom_bond_atom_site_label_1
_geom_bond_atom_site_label_2
_geom_bond_distance
_geom_bond_site_symmetry_2
_geom_bond_publ_flag
Ir1 N2 2.047(7) 3_666 ?
Ir1 N3 2.113(7) . ?
Ir1 N1 2.021(7) . ?
Ir1 N4 2.132(6) . ?
Ir1 C2 2.022(8) 3_666 ?
Ir1 C1 2.001(9) . ?
O003 C00M 1.377(9) . ?
O003 C8 1.448(12) . ?
O003 C12 1.453(17) . ?
O004 C014 1.403(9) . ?
O004 C0 1.476(11) . ?
O004 C5 1.43(2) . ?
O005 C00I 1.433(9) . ?
O005 C00L 1.394(9) . ?
N2 Ir1 2.047(6) 3_666 ?
N2 N00E 1.309(9) . ?
N2 C01F 1.364(10) . ?
N3 C00Q 1.333(10) . ?
N3 C01B 1.338(10) . ?
O008 C01L 1.377(9) . ?
O008 C029 1.481(10) . ?
N009 N1 1.307(8) . ?
N009 N00B 1.334(9) . ?
N1 C00F 1.356(9) . ?
N00B C00N 1.464(10) . ?
N00B C01G 1.374(10) . ?
N4 C00S 1.359(10) . ?
N4 C00T 1.313(10) . ?
N00D N00E 1.337(10) . ?
N00D C020 1.348(12) . ?
N00D C4 1.49(2) . ?
N00D C7 1.481(11) . ?
C00F C016 1.466(11) . ?
C00F C01G 1.372(11) . ?
C00G C00L 1.398(11) . ?
C00G C00R 1.532(11) . ?
C00G C01I 1.380(11) . ?
C2 Ir1 2.022(8) 3_666 ?
C2 C01H 1.415(11) . ?
C2 C01N 1.395(11) . ?
C00I H00A 0.9900 . ?
C00I H00B 0.9900 . ?
C00I C00N 1.517(11) . ?
O00J H00G 0.8702 . ?
O00J H00H 0.8707 . ?
C1 C016 1.440(11) . ?
C1 C01J 1.388(11) . ?
C00L C01X 1.384(11) . ?
C00M C00O 1.389(11) . ?
C00M C00Z 1.386(11) . ?
C00N H00C 0.9900 . ?
C00N H00D 0.9900 . ?
C00O C011 1.405(11) . ?
C00O C019 1.522(11) . ?
C00P C00R 1.524(11) . ?
C00P C01L 1.396(12) . ?
C00P C01W 1.385(11) . ?
C00Q C00S 1.446(11) . ?
C00Q C023 1.405(12) . ?
C00R H00E 0.9900 . ?
C00R H00F 0.9900 . ?
C00S C010 1.401(11) . ?
C00T H00T 0.9500 . ?
C00T C00W 1.385(11) . ?
C00U H00U 0.9500 . ?
C00U C00V 1.391(11) . ?
C00U C00Z 1.396(11) . ?
C00V C011 1.368(11) . ?
C00V C01M 1.535(11) . ?
C00W H00W 0.9500 . ?
C00W C01D 1.383(11) . ?
C00X H00X 0.9500 . ?
C00X C01N 1.385(11) . ?
C00X C021 1.368(12) . ?
C00Y C017 1.382(11) . ?
C00Y C01L 1.404(11) . ?
C00Y C01R 1.497(11) . ?
C00Z C01A 1.517(11) . ?
C010 H010 0.9500 . ?
C010 C01D 1.371(11) . ?
C011 H011 0.9500 . ?
O012 H012 0.8396 . ?
O012 C02B 1.477(14) . ?
C013 H013 0.9500 . ?
C013 C018 1.375(11) . ?
C013 C01X 1.391(11) . ?
C014 C01C 1.386(11) . ?
C014 C01E 1.390(11) . ?
C015 H015 0.9500 . ?
C015 C01C 1.381(11) . ?
C015 C01S 1.385(11) . ?
C016 C01U 1.373(11) . ?
C017 H017 0.9500 . ?
C017 C01O 1.393(12) . ?
C018 C01I 1.389(12) . ?
C018 C01P 1.542(12) . ?
C019 H01A 0.9900 . ?
C019 H01B 0.9900 . ?
C019 C01X 1.523(11) . ?
C01A H01C 0.9900 . ?
C01A H01D 0.9900 . ?
C01A C01E 1.511(10) . ?
C01B H01E 0.9500 . ?
C01B C01V 1.393(13) . ?
C01C C01R 1.502(11) . ?
C01D H01F 0.9500 . ?
C01E C01K 1.389(11) . ?
C01F C01H 1.435(11) . ?
C01F C020 1.397(11) . ?
C01G H01G 0.9500 . ?
C01H C01Q 1.382(12) . ?
C01I H01I 0.9500 . ?
C01J H01J 0.9500 . ?
C01J C025 1.376(11) . ?
C01K H01K 0.9500 . ?
C01K C01S 1.389(11) . ?
C01M C01T 1.562(13) . ?
C01M C02D 1.532(13) . ?
C01M C02E 1.536(13) . ?
C01N H01N 0.9500 . ?
C01O C01W 1.415(11) . ?
C01O C028 1.545(12) . ?
C01P C17 1.552(13) . ?
C01P C15 1.530(13) . ?
C01P C16 1.575(13) . ?
C01P C18 1.595(13) . ?
C01P C19 1.542(13) . ?
C01P C1A 1.541(13) . ?
C01Q H01Q 0.9500 . ?
C01Q C021 1.391(12) . ?
C01R H01H 0.9900 . ?
C01R H01L 0.9900 . ?
C01S C026 1.530(12) . ?
C01T H01M 0.9800 . ?
C01T H01O 0.9800 . ?
C01T H01P 0.9800 . ?
C01U H01U 0.9500 . ?
C01U C027 1.375(12) . ?
C01V H01V 0.9500 . ?
C01V C024 1.374(14) . ?
C01W H01W 0.9500 . ?
C0 H0A 0.9900 . ?
C0 H0B 0.9900 . ?
C0 C7 1.516(13) . ?
O01Z H01R 0.8695 . ?
O01Z H01S 0.8966 . ?
C020 H020 0.9500 . ?
C021 H021 0.9500 . ?
C4 H4A 0.9900 . ?
C4 H4B 0.9900 . ?
C4 C5 1.51(2) . ?
C023 H023 0.9500 . ?
C023 C024 1.396(14) . ?
C024 H024 0.9500 . ?
C025 H025 0.9500 . ?
C025 C027 1.378(12) . ?
C026 C6 1.546(13) . ?
C026 C1E 1.593(12) . ?
C026 C6A 1.527(13) . ?
C026 C25 1.534(15) . ?
C026 C24 1.575(15) . ?
C026 C23 1.541(15) . ?
C027 H027 0.9500 . ?
C028 C22 1.555(14) . ?
C028 C21 1.551(14) . ?
C028 C20 1.551(14) . ?
C028 C1B 1.536(14) . ?
C028 C1C 1.544(14) . ?
C028 C1D 1.535(14) . ?
C029 H02A 0.9900 . ?
C029 H02B 0.9900 . ?
C029 C02A 1.516(15) . ?
C02A H02C 0.9900 . ?
C02A H02D 0.9900 . ?
C02A C02K 1.515(14) . ?
C02B H02N 0.9900 . ?
C02B H02O 0.9900 . ?
C02B C02L 1.458(16) . ?
C17 H17A 0.9800 . ?
C17 H17B 0.9800 . ?
C17 H17C 0.9800 . ?
C02D H02E 0.9800 . ?
C02D H02F 0.9800 . ?
C02D H02G 0.9800 . ?
C02E H02H 0.9800 . ?
C02E H02I 0.9800 . ?
C02E H02J 0.9800 . ?
C10 H10A 0.9800 . ?
C10 H10B 0.9800 . ?
C10 H10C 0.9800 . ?
C10 C13 1.513(15) . ?
C15 H15A 0.9800 . ?
C15 H15B 0.9800 . ?
C15 H15C 0.9800 . ?
C8 H8A 0.9900 . ?
C8 H8B 0.9900 . ?
C8 C13 1.469(14) . ?
C02I H02S 0.9900 . ?
C02I H02T 0.9900 . ?
C02I O02P 1.377(13) . ?
C02I C02S 1.517(15) . ?
C22 H22A 0.9800 . ?
C22 H22B 0.9800 . ?
C22 H22C 0.9800 . ?
C02K H02K 0.9800 . ?
C02K H02L 0.9800 . ?
C02K H02M 0.9800 . ?
C02L H02P 0.9800 . ?
C02L H02Q 0.9800 . ?
C02L H02R 0.9800 . ?
C9 H9A 0.9900 . ?
C9 H9B 0.9900 . ?
C9 C12 1.461(19) . ?
C9 C14 1.52(2) . ?
C16 H16A 0.9800 . ?
C16 H16B 0.9800 . ?
C16 H16C 0.9800 . ?
O02P H02U 0.8398 . ?
C21 H21A 0.9800 . ?
C21 H21B 0.9800 . ?
C21 H21C 0.9800 . ?
C20 H20A 0.9800 . ?
C20 H20B 0.9800 . ?
C20 H20C 0.9800 . ?
C02S H02V 0.9800 . ?
C02S H02W 0.9800 . ?
C02S H02X 0.9800 . ?
O1 H1 0.8404 . ?
O1 C0AA 1.36(3) . ?
C0AA H0AA 0.9900 . ?
C0AA H0AB 0.9900 . ?
C0AA C11 1.57(4) . ?
C11 H11A 0.9800 . ?
C11 H11B 0.9800 . ?
C11 H11C 0.9800 . ?
C1AA H1AD 0.9900 . ?
C1AA H1AE 0.9900 . ?
C1AA O3 1.456(17) . ?
C1AA C3 1.502(18) . ?
O3 H3 0.8396 . ?
C3 H3A 0.9800 . ?
C3 H3B 0.9800 . ?
C3 H3C 0.9800 . ?
C5 H5A 0.9900 . ?
C5 H5B 0.9900 . ?
C7 H7A 0.9900 . ?
C7 H7B 0.9900 . ?
C12 H12A 0.9900 . ?
C12 H12B 0.9900 . ?
C13 H13A 0.9900 . ?
C13 H13B 0.9900 . ?
C14 H14A 0.9800 . ?
C14 H14B 0.9800 . ?
C14 H14C 0.9800 . ?
C18 H18A 0.9800 . ?
C18 H18B 0.9800 . ?
C18 H18C 0.9800 . ?
C19 H19A 0.9800 . ?
C19 H19B 0.9800 . ?
C19 H19C 0.9800 . ?
C1A H1AA 0.9800 . ?
C1A H1AB 0.9800 . ?
C1A H1AC 0.9800 . ?
C1B H1BA 0.9800 . ?
C1B H1BB 0.9800 . ?
C1B H1BC 0.9800 . ?
C1C H1CA 0.9800 . ?
C1C H1CB 0.9800 . ?
C1C H1CC 0.9800 . ?
C1D H1DA 0.9800 . ?
C1D H1DB 0.9800 . ?
C1D H1DC 0.9800 . ?
C6 H6A 0.9800 . ?
C6 H6B 0.9800 . ?
C6 H6C 0.9800 . ?
C1E H1EA 0.9800 . ?
C1E H1EB 0.9800 . ?
C1E H1EC 0.9800 . ?
C6A H6AA 0.9800 . ?
C6A H6AB 0.9800 . ?
C6A H6AC 0.9800 . ?
C25 H25A 0.9800 . ?
C25 H25B 0.9800 . ?
C25 H25C 0.9800 . ?
C24 H24A 0.9800 . ?
C24 H24B 0.9800 . ?
C24 H24C 0.9800 . ?
C23 H23A 0.9800 . ?
C23 H23B 0.9800 . ?
C23 H23C 0.9800 . ?

loop_
_geom_hbond_atom_site_label_D
_geom_hbond_atom_site_label_H
_geom_hbond_atom_site_label_A
_geom_hbond_distance_DH
_geom_hbond_distance_HA
_geom_hbond_distance_DA
_geom_hbond_angle_DHA
_geom_hbond_site_symmetry_A
O00J H00G O012 0.87 1.98 2.816(12) 159.6 .
O012 H012 Cl02 0.84 2.25 3.080(10) 167.4 .
O01Z H01R O012 0.87 2.09 2.930(15) 162.8 .
O01Z H01S O1 0.90 1.75 2.65(2) 176.6 .
O02P H02U O01Z 0.84 1.97 2.812(16) 174.4 .
O1 H1 O3 0.84 1.80 2.63(3) 169.1 .
O3 H3 Cl02 0.84 2.28 3.121(17) 175.0 .

loop_
_geom_torsion_atom_site_label_1
_geom_torsion_atom_site_label_2
_geom_torsion_atom_site_label_3
_geom_torsion_atom_site_label_4
_geom_torsion
_geom_torsion_site_symmetry_1
_geom_torsion_site_symmetry_2
_geom_torsion_site_symmetry_3
_geom_torsion_site_symmetry_4
_geom_torsion_publ_flag
Ir1 N2 N00E N00D 175.5(5) 3_666 . . . ?
Ir1 N2 C01F C01H 0.5(9) 3_666 . . . ?
Ir1 N2 C01F C020 -176.4(5) 3_666 . . . ?
Ir1 N3 C00Q C00S -8.0(9) . . . . ?
Ir1 N3 C00Q C023 176.3(7) . . . . ?
Ir1 N3 C01B C01V -178.8(7) . . . . ?
Ir1 N1 C00F C016 0.2(9) . . . . ?
Ir1 N1 C00F C01G 179.4(5) . . . . ?
Ir1 N4 C00S C00Q 14.1(8) . . . . ?
Ir1 N4 C00S C010 -169.5(6) . . . . ?
Ir1 N4 C00T C00W 171.8(6) . . . . ?
Ir1 C2 C01H C01F 0.0(9) 3_666 . . . ?
Ir1 C2 C01H C01Q 177.5(6) 3_666 . . . ?
Ir1 C2 C01N C00X -176.1(6) 3_666 . . . ?
Ir1 C1 C016 C00F 1.7(9) . . . . ?
Ir1 C1 C016 C01U -178.5(7) . . . . ?
Ir1 C1 C01J C025 177.0(7) . . . . ?
O003 C00M C00O C011 -177.6(6) . . . . ?
O003 C00M C00O C019 -1.4(11) . . . . ?
O003 C00M C00Z C00U 179.1(7) . . . . ?
O003 C00M C00Z C01A 6.0(11) . . . . ?
O003 C8 C13 C10 -174.8(13) . . . . ?
O004 C014 C01C C015 -178.3(7) . . . . ?
O004 C014 C01C C01R 7.0(12) . . . . ?
O004 C014 C01E C01A -8.8(12) . . . . ?
O004 C014 C01E C01K 177.0(7) . . . . ?
O004 C0 C7 N00D -75.3(13) . . . . ?
O005 C00I C00N N00B 77.5(9) . . . . ?
O005 C00L C01X C013 -171.5(7) . . . . ?
O005 C00L C01X C019 11.7(12) . . . . ?
N2 C01F C01H C2 -0.3(10) . . . . ?
N2 C01F C01H C01Q -177.8(7) . . . . ?
N2 C01F C020 N00D 0.0(9) . . . . ?
N3 C00Q C00S N4 -4.2(10) . . . . ?
N3 C00Q C00S C010 179.6(7) . . . . ?
N3 C00Q C023 C024 3.6(14) . . . . ?
N3 C01B C01V C024 1.6(15) . . . . ?
O008 C029 C02A C02K -177.2(9) . . . . ?
N009 N1 C00F C016 -179.2(7) . . . . ?
N009 N1 C00F C01G -0.1(9) . . . . ?
N009 N00B C00N C00I -136.2(8) . . . . ?
N009 N00B C01G C00F -0.1(9) . . . . ?
N1 N009 N00B C00N -172.5(6) . . . . ?
N1 N009 N00B C01G 0.1(8) . . . . ?
N1 C00F C016 C1 -1.2(11) . . . . ?
N1 C00F C016 C01U 179.0(8) . . . . ?
N1 C00F C01G N00B 0.1(9) . . . . ?
N00B N009 N1 Ir1 -179.4(5) . . . . ?
N00B N009 N1 C00F 0.0(8) . . . . ?
N4 C00S C010 C01D -2.9(11) . . . . ?
N4 C00T C00W C01D -3.2(13) . . . . ?
N00D C4 C5 O004 85(4) . . . . ?
N00E N2 C01F C01H 177.3(6) . . . . ?
N00E N2 C01F C020 0.5(9) . . . . ?
N00E N00D C020 C01F -0.5(9) . . . . ?
N00E N00D C4 C5 -152(3) . . . . ?
N00E N00D C7 C0 -61.6(14) . . . . ?
C00F C016 C01U C027 -179.3(9) . . . . ?
C00G C00L C01X C013 8.3(12) . . . . ?
C00G C00L C01X C019 -168.5(8) . . . . ?
C2 C01H C01Q C021 -0.7(13) . . . . ?
C00I O005 C00L C00G -70.6(9) . . . . ?
C00I O005 C00L C01X 109.2(8) . . . . ?
C1 C016 C01U C027 1.0(14) . . . . ?
C1 C01J C025 C027 1.4(15) . . . . ?
C00L O005 C00I C00N -162.3(7) . . . . ?
C00L C00G C00R C00P -119.9(9) . . . . ?
C00L C00G C01I C018 2.8(13) . . . . ?
C00M O003 C8 C13 -170.1(11) . . . . ?
C00M O003 C12 C9 104(2) . . . . ?
C00M C00O C011 C00V -0.6(11) . . . . ?
C00M C00O C019 C01X -71.8(10) . . . . ?
C00M C00Z C01A C01E 72.3(10) . . . . ?
C00N N00B C01G C00F 171.7(7) . . . . ?
C00O C00M C00Z C00U 3.2(12) . . . . ?
C00O C00M C00Z C01A -170.0(7) . . . . ?
C00O C019 C01X C00L 110.6(9) . . . . ?
C00O C019 C01X C013 -66.1(10) . . . . ?
C00Q N3 C01B C01V -0.4(13) . . . . ?
C00Q C00S C010 C01D 173.1(7) . . . . ?
C00Q C023 C024 C01V -2.3(16) . . . . ?
C00R C00G C00L O005 -9.8(12) . . . . ?
C00R C00G C00L C01X 170.4(8) . . . . ?
C00R C00G C01I C018 -177.1(8) . . . . ?
C00R C00P C01L O008 5.8(11) . . . . ?
C00R C00P C01L C00Y -170.9(7) . . . . ?
C00R C00P C01W C01O 176.0(8) . . . . ?
C00S N4 C00T C00W -1.4(12) . . . . ?
C00S C00Q C023 C024 -171.8(9) . . . . ?
C00S C010 C01D C00W -1.7(12) . . . . ?
C00T N4 C00S C00Q -171.9(7) . . . . ?
C00T N4 C00S C010 4.5(11) . . . . ?
C00T C00W C01D C010 4.7(12) . . . . ?
C00U C00V C011 C00O 1.0(12) . . . . ?
C00U C00V C01M C01T -73.9(10) . . . . ?
C00U C00V C01M C02D 166.2(8) . . . . ?
C00U C00V C01M C02E 43.2(11) . . . . ?
C00U C00Z C01A C01E -100.6(9) . . . . ?
C00V C00U C00Z C00M -2.8(12) . . . . ?
C00V C00U C00Z C01A 170.2(7) . . . . ?
C00Y C017 C01O C01W 4.1(13) . . . . ?
C00Y C017 C01O C028 179.2(8) . . . . ?
C00Z C00M C00O C011 -1.6(11) . . . . ?
C00Z C00M C00O C019 174.6(7) . . . . ?
C00Z C00U C00V C011 0.7(12) . . . . ?
C00Z C00U C00V C01M 179.4(7) . . . . ?
C00Z C01A C01E C014 -124.6(8) . . . . ?
C00Z C01A C01E C01K 49.4(10) . . . . ?
C011 C00O C019 C01X 104.2(8) . . . . ?
C011 C00V C01M C01T 104.7(10) . . . . ?
C011 C00V C01M C02D -15.2(12) . . . . ?
C011 C00V C01M C02E -138.2(9) . . . . ?
C013 C018 C01I C00G 4.7(13) . . . . ?
C013 C018 C01P C17 156.8(13) . . . . ?
C013 C018 C01P C15 -79.4(14) . . . . ?
C013 C018 C01P C16 39.3(13) . . . . ?
C013 C018 C01P C18 -103.0(12) . . . . ?
C013 C018 C01P C19 9.5(14) . . . . ?
C013 C018 C01P C1A 142.0(13) . . . . ?
C014 O004 C0 C7 -168.8(7) . . . . ?
C014 O004 C5 C4 115(2) . . . . ?
C014 C01C C01R C00Y 117.8(9) . . . . ?
C014 C01E C01K C01S 2.0(12) . . . . ?
C015 C01C C01R C00Y -57.0(10) . . . . ?
C015 C01S C026 C6 9.8(14) . . . . ?
C015 C01S C026 C1E 125.8(11) . . . . ?
C015 C01S C026 C6A -120.2(13) . . . . ?
C015 C01S C026 C25 173.0(16) . . . . ?
C015 C01S C026 C24 -74.0(16) . . . . ?
C015 C01S C026 C23 37.6(17) . . . . ?
C016 C00F C01G N00B 179.0(9) . . . . ?
C016 C1 C01J C025 -0.7(13) . . . . ?
C016 C01U C027 C025 -0.3(14) . . . . ?
C017 C00Y C01L O008 177.7(7) . . . . ?
C017 C00Y C01L C00P -5.6(12) . . . . ?
C017 C00Y C01R C01C 103.0(9) . . . . ?
C017 C01O C01W C00P -4.1(12) . . . . ?
C017 C01O C028 C22 45.2(15) . . . . ?
C017 C01O C028 C21 -70.8(13) . . . . ?
C017 C01O C028 C20 138.7(12) . . . . ?
C017 C01O C028 C1B 164.5(12) . . . . ?
C017 C01O C028 C1C -101.6(13) . . . . ?
C017 C01O C028 C1D 24.0(16) . . . . ?
C018 C013 C01X C00L -0.4(13) . . . . ?
C018 C013 C01X C019 176.5(8) . . . . ?
C019 C00O C011 C00V -176.7(7) . . . . ?
C01A C01E C01K C01S -172.4(8) . . . . ?
C01B N3 C00Q C00S 173.5(7) . . . . ?
C01B N3 C00Q C023 -2.2(12) . . . . ?
C01B C01V C024 C023 -0.2(16) . . . . ?
C01C C014 C01E C01A 169.7(8) . . . . ?
C01C C014 C01E C01K -4.4(12) . . . . ?
C01C C015 C01S C01K -2.9(13) . . . . ?
C01C C015 C01S C026 -178.7(8) . . . . ?
C01E C014 C01C C015 3.2(12) . . . . ?
C01E C014 C01C C01R -171.6(8) . . . . ?
C01E C01K C01S C015 1.6(13) . . . . ?
C01E C01K C01S C026 177.5(8) . . . . ?
C01F N2 N00E N00D -0.7(8) . . . . ?
C01F C01H C01Q C021 176.5(8) . . . . ?
C01G N00B C00N C00I 52.4(11) . . . . ?
C01G C00F C016 C1 179.9(10) . . . . ?
C01G C00F C016 C01U 0.2(16) . . . . ?
C01H C2 C01N C00X -2.4(11) . . . . ?
C01H C01F C020 N00D -175.8(9) . . . . ?
C01H C01Q C021 C00X -2.2(13) . . . . ?
C01I C00G C00L O005 170.3(7) . . . . ?
C01I C00G C00L C01X -9.5(12) . . . . ?
C01I C00G C00R C00P 60.1(11) . . . . ?
C01I C018 C01P C17 -27.4(15) . . . . ?
C01I C018 C01P C15 96.5(13) . . . . ?
C01I C018 C01P C16 -144.8(11) . . . . ?
C01I C018 C01P C18 72.8(12) . . . . ?
C01I C018 C01P C19 -174.6(11) . . . . ?
C01I C018 C01P C1A -42.1(14) . . . . ?
C01J C1 C016 C00F 179.8(7) . . . . ?
C01J C1 C016 C01U -0.5(13) . . . . ?
C01J C025 C027 C01U -0.9(15) . . . . ?
C01K C01S C026 C6 -165.8(11) . . . . ?
C01K C01S C026 C1E -49.8(12) . . . . ?
C01K C01S C026 C6A 64.2(14) . . . . ?
C01K C01S C026 C25 -2.6(19) . . . . ?
C01K C01S C026 C24 110.3(15) . . . . ?
C01K C01S C026 C23 -138.1(16) . . . . ?
C01L O008 C029 C02A -93.4(9) . . . . ?
C01L C00P C00R C00G 80.6(10) . . . . ?
C01L C00P C01W C01O -0.6(12) . . . . ?
C01L C00Y C017 C01O 0.6(12) . . . . ?
C01L C00Y C01R C01C -67.3(9) . . . . ?
C01M C00V C011 C00O -177.6(7) . . . . ?
C01N C2 C01H C01F -174.6(7) . . . . ?
C01N C2 C01H C01Q 2.9(11) . . . . ?
C01N C00X C021 C01Q 2.7(13) . . . . ?
C01P C018 C01I C00G -171.3(8) . . . . ?
C01R C00Y C017 C01O -170.0(8) . . . . ?
C01R C00Y C01L O008 -11.5(11) . . . . ?
C01R C00Y C01L C00P 165.2(7) . . . . ?
C01S C015 C01C C014 0.7(12) . . . . ?
C01S C015 C01C C01R 175.8(8) . . . . ?
C01W C00P C00R C00G -95.8(10) . . . . ?
C01W C00P C01L O008 -177.7(7) . . . . ?
C01W C00P C01L C00Y 5.6(12) . . . . ?
C01W C01O C028 C22 -139.9(13) . . . . ?
C01W C01O C028 C21 104.1(12) . . . . ?
C01W C01O C028 C20 -46.3(14) . . . . ?
C01W C01O C028 C1B -20.5(15) . . . . ?
C01W C01O C028 C1C 73.4(13) . . . . ?
C01W C01O C028 C1D -161.0(13) . . . . ?
C01X C013 C018 C01I -6.0(13) . . . . ?
C01X C013 C018 C01P 170.0(8) . . . . ?
C0 O004 C014 C01C 101.6(9) . . . . ?
C0 O004 C014 C01E -79.8(9) . . . . ?
C020 N00D N00E N2 0.7(9) . . . . ?
C020 N00D C4 C5 23(5) . . . . ?
C020 N00D C7 C0 129.3(10) . . . . ?
C020 C01F C01H C2 175.1(9) . . . . ?
C020 C01F C01H C01Q -2.4(16) . . . . ?
C021 C00X C01N C2 -0.3(13) . . . . ?
C4 N00D N00E N2 177(2) . . . . ?
C4 N00D C020 C01F -175(3) . . . . ?
C023 C00Q C00S N4 171.3(8) . . . . ?
C023 C00Q C00S C010 -4.9(13) . . . . ?
C028 C01O C01W C00P -179.4(8) . . . . ?
C029 O008 C01L C00P 110.1(9) . . . . ?
C029 O008 C01L C00Y -73.2(10) . . . . ?
C8 O003 C00M C00O -89.0(10) . . . . ?
C8 O003 C00M C00Z 95.0(10) . . . . ?
C5 O004 C014 C01C 50(2) . . . . ?
C5 O004 C014 C01E -131(2) . . . . ?
C7 N00D N00E N2 -169.1(8) . . . . ?
C7 N00D C020 C01F 169.7(8) . . . . ?
C12 O003 C00M C00O -117.6(13) . . . . ?
C12 O003 C00M C00Z 66.3(13) . . . . ?
C14 C9 C12 O003 173(2) . . . . ?

loop_
_smtbx_masks_void_nr
_smtbx_masks_void_average_x
_smtbx_masks_void_average_y
_smtbx_masks_void_average_z
_smtbx_masks_void_volume
_smtbx_masks_void_count_electrons
_smtbx_masks_void_content
1 -0.083 0.055 0.417 20.3 1.5 ?
2 0.083 -0.055 0.583 20.3 1.6 ?
3 -0.083 0.445 0.917 20.3 1.5 ?
4 0.083 0.555 0.083 20.3 1.6 ?
5 0.152 0.050 0.258 102.0 25.9 ?
6 0.152 0.450 0.758 102.0 25.9 ?
7 0.221 0.100 0.600 11.1 1.5 ?
8 0.221 0.400 0.100 11.1 1.6 ?
9 0.273 0.740 0.534 10.6 0.0 ?
10 0.273 0.760 0.034 10.6 0.0 ?
11 0.497 0.160 0.511 16.5 1.6 ?
12 0.497 0.340 0.011 16.5 1.6 ?
13 0.503 0.660 0.989 16.5 1.4 ?
14 0.503 0.840 0.489 16.5 1.4 ?
15 0.727 0.240 0.966 10.6 0.0 ?
16 0.727 0.260 0.466 10.6 0.0 ?
17 0.779 0.600 0.900 11.1 1.5 ?
18 0.779 0.900 0.400 11.1 1.5 ?
19 0.848 -0.050 0.742 102.0 25.4 ?
20 0.848 0.550 0.242 102.0 25.5 ?
